data_4323195
loop_
_publ_author_name
'Evgeny Todorov'
'Slavi C. Sevov'

_publ_section_title
;
 Intermetallic Frameworks: Synthesis, Characterization, and Bonding of
 K0.4Cd2 and Na26Cd141
;
_journal_name_full 'Inorganic Chemistry'
_journal_page_first 6341
_journal_page_last 6345
_journal_paper_doi 10.1021/ic980777h
_journal_volume 37
_journal_year 1998
_chemical_formula_sum 'Cd141 Na26'
_chemical_formula_weight 16446.14
_chemical_name_systematic
;
Na26Cd141
;
_space_group_IT_number 191
_symmetry_cell_setting hexagonal
_symmetry_space_group_name_Hall '-P 6 2'
_symmetry_space_group_name_H-M 'P 6/m m m'
_atom_sites_solution_hydrogens geom
_atom_sites_solution_primary direct
_atom_sites_solution_secondary difmap
_audit_creation_method SHELXL
_cell_angle_alpha 90.00
_cell_angle_beta 90.00
_cell_angle_gamma 120.00
_cell_formula_units_Z 1
_cell_length_a 21.306(3)
_cell_length_b 21.306(3)
_cell_length_c 9.625(2)
_cell_measurement_temperature 293(2)
_cell_volume 3783.9(11)
_computing_cell_refinement CAD4_(Enraf-Nonius,_1977)
_computing_data_collection CAD4_(Enraf-Nonius,_1977)
_computing_data_reduction SDP_Package_(Enraf-Nonius,_1985)
_computing_molecular_graphics 'SHELXTL (Siemens, 1994)'
_computing_publication_material 'SHELXTL (Siemens, 1994)'
_computing_structure_refinement 'SHELXL-93 (Sheldrick, 1993)'
_computing_structure_solution 'SHELXS-86 (Sheldrick, 1990)'
_diffrn_ambient_temperature 293(2)
_diffrn_measurement_device Enraf_Nonius_CAD4
_diffrn_measurement_method omega
_diffrn_radiation_monochromator graphite
_diffrn_radiation_source 'fine-focus sealed tube'
_diffrn_radiation_type MoK\a
_diffrn_radiation_wavelength 0.71073
_diffrn_reflns_av_R_equivalents 0.0303
_diffrn_reflns_av_sigmaI/netI 0.0390
_diffrn_reflns_limit_h_max 21
_diffrn_reflns_limit_h_min 0
_diffrn_reflns_limit_k_max 21
_diffrn_reflns_limit_k_min 0
_diffrn_reflns_limit_l_max 11
_diffrn_reflns_limit_l_min 0
_diffrn_reflns_number 2683
_diffrn_reflns_theta_max 24.94
_diffrn_reflns_theta_min 2.12
_diffrn_standards_interval_count 200
_diffrn_standards_interval_time 120
_diffrn_standards_number 3
_exptl_absorpt_coefficient_mu 19.382
_exptl_crystal_colour gray-metallic
_exptl_crystal_density_diffrn 7.217
_exptl_crystal_description prismatic
_exptl_crystal_F_000 7054
_exptl_crystal_size_max 0.18
_exptl_crystal_size_mid 0.16
_exptl_crystal_size_min 0.08
_refine_diff_density_max 1.636
_refine_diff_density_min -1.602
_refine_diff_density_rms 0.275
_refine_ls_extinction_coef 0.000041(5)
_refine_ls_extinction_expression Fc^*^=kFc[1+0.001xFc^2^\l^3^/sin(2\q)]^-1/4^
_refine_ls_extinction_method SHELXL
_refine_ls_goodness_of_fit_all 1.095
_refine_ls_goodness_of_fit_obs 1.122
_refine_ls_matrix_type full
_refine_ls_number_parameters 96
_refine_ls_number_reflns 1341
_refine_ls_number_restraints 0
_refine_ls_restrained_S_all 1.095
_refine_ls_restrained_S_obs 1.122
_refine_ls_R_factor_all 0.0468
_refine_ls_R_factor_obs 0.0299
_refine_ls_shift/esd_max 0.000
_refine_ls_shift/esd_mean 0.000
_refine_ls_structure_factor_coef Fsqd
_refine_ls_weighting_details 'w=1/[\s^2^(Fo^2^)+(0.0188P)^2^+10.2398P] where P=(Fo^2^+2Fc^2^)/3'
_refine_ls_weighting_scheme calc
_refine_ls_wR_factor_all 0.0634
_refine_ls_wR_factor_obs 0.0572
_reflns_number_observed 1058
_reflns_number_total 1341
_reflns_observed_criterion >2sigma(I)
_cod_data_source_file ic980777h_2.cif
_cod_data_source_block Na26Cd141
_cod_depositor_comments
;
The following automatic conversions were performed:

'_refine_ls_weighting_scheme' value 'calc
w=1/[\s^2^(Fo^2^)+(0.0188P)^2^+10.2398P] where P=(Fo^2^+2Fc^2^)/3'
was changed to 'calc'. New tag '_refine_ls_weighting_details' was
created. The value of the new tag was set to
'w=1/[\s^2^(Fo^2^)+(0.0188P)^2^+10.2398P] where P=(Fo^2^+2Fc^2^)/3'.

Automatic conversion script
Id: cif_fix_values 3143 2015-03-26 13:38:13Z robertas 
;
_cod_original_cell_volume 3783.9(10)
_cod_database_code 4323195

loop_
_symmetry_equiv_pos_as_xyz
'x, y, z'
'-y, x-y, z'
'-x+y, -x, z'
'-x, -y, z'
'y, -x+y, z'
'x-y, x, z'
'y, x, -z'
'x-y, -y, -z'
'-x, -x+y, -z'
'-y, -x, -z'
'-x+y, y, -z'
'x, x-y, -z'
'-x, -y, -z'
'y, -x+y, -z'
'x-y, x, -z'
'x, y, -z'
'-y, x-y, -z'
'-x+y, -x, -z'
'-y, -x, z'
'-x+y, y, z'
'x, x-y, z'
'y, x, z'
'x-y, -y, z'
'-x, -x+y, z'

loop_
_atom_site_aniso_label
_atom_site_aniso_U_11
_atom_site_aniso_U_22
_atom_site_aniso_U_33
_atom_site_aniso_U_23
_atom_site_aniso_U_13
_atom_site_aniso_U_12
Cd1 0.0244(7) 0.0244(7) 0.0200(7) 0.000 0.000 0.0134(8)
Cd2 0.0205(6) 0.0205(6) 0.0166(7) 0.000 0.000 0.0124(7)
Cd3 0.0364(8) 0.0303(7) 0.0186(5) 0.000 0.000 0.0240(6)
Cd4 0.0335(8) 0.0335(8) 0.0234(8) 0.000 0.000 0.0234(9)
Cd5 0.0186(6) 0.0180(4) 0.0148(5) 0.0017(2) 0.0034(5) 0.0093(3)
Cd6 0.0203(6) 0.0199(4) 0.0127(5) -0.0002(2) -0.0004(5) 0.0102(3)
Cd7 0.0172(4) 0.0172(4) 0.0217(5) 0.0030(2) -0.0030(2) 0.0060(5)
Cd8 0.0279(5) 0.0232(4) 0.0216(4) -0.0036(4) 0.0035(4) 0.0156(4)
Cd9 0.0479(9) 0.0371(6) 0.0252(6) -0.0090(3) -0.0180(6) 0.0239(4)
Cd10 0.0201(6) 0.0201(8) 0.0188(7) 0.000 0.000 0.0100(4)
Cd11 0.0175(6) 0.0160(6) 0.0141(5) 0.000 0.000 0.0086(5)
Cd12 0.0119(8) 0.0188(6) 0.0136(7) 0.000 0.000 0.0059(4)
Cd13 0.0185(7) 0.0185(7) 0.0611(12) 0.000 0.000 0.0121(8)
Cd14 0.0199(7) 0.0150(9) 0.0224(7) 0.000 0.000 0.0075(4)
Cd15 0.0202(10) 0.0202(10) 0.059(2) 0.000 0.000 0.0101(5)
Cd16 0.0169(15) 0.0169(15) 0.084(4) 0.000 0.000 0.0084(7)
Na2 0.031(3) 0.020(3) 0.033(3) 0.000 0.004(3) 0.010(2)
Na1 0.040(4) 0.018(5) 0.013(4) 0.000 0.000 0.009(2)
Na3 0.025(5) 0.019(3) 0.029(4) 0.000 0.000 0.013(3)
Na4 0.043(7) 0.043(7) 0.080(15) 0.000 0.000 0.022(4)

loop_
_atom_site_label
_atom_site_type_symbol
_atom_site_fract_x
_atom_site_fract_y
_atom_site_fract_z
_atom_site_U_iso_or_equiv
_atom_site_thermal_displace_type
_atom_site_occupancy
_atom_site_calc_flag
_atom_site_refinement_flags
_atom_site_disorder_group
Cd1 Cd 0.60633(8) 0.60633(8) 0.0000 0.0224(4) Uani 1 d S .
Cd2 Cd 0.55370(4) 0.44630(4) 0.0000 0.0182(4) Uani 1 d S .
Cd3 Cd 0.31683(7) 0.23299(7) 0.0000 0.0251(3) Uani 1 d S .
Cd4 Cd 0.15021(9) 0.15021(9) 0.0000 0.0272(4) Uani 1 d S .
Cd5 Cd 0.52352(6) 0.26176(3) 0.34553(10) 0.0171(2) Uani 1 d S .
Cd6 Cd 0.35816(6) 0.17908(3) 0.75638(10) 0.0176(3) Uani 1 d S .
Cd7 Cd 0.61929(3) 0.38071(3) 0.16141(11) 0.0199(3) Uani 1 d S .
Cd8 Cd 0.45432(5) 0.11074(4) 0.22425(7) 0.0229(2) Uani 1 d . .
Cd9 Cd 0.18877(8) 0.09439(4) 0.23732(12) 0.0355(3) Uani 1 d S .
Cd10 Cd 0.5000 0.0000 0.24590(15) 0.0197(4) Uani 1 d S .
Cd11 Cd 0.40832(6) 0.12939(6) 0.5000 0.0158(2) Uani 1 d S .
Cd12 Cd 0.27306(9) 0.13653(4) 0.5000 0.0155(3) Uani 1 d S .
Cd13 Cd 0.13729(9) 0.13729(9) 0.5000 0.0315(4) Uani 1 d S .
Cd14 Cd 0.42041(8) 0.0000 0.5000 0.0197(4) Uani 1 d S .
Cd15 Cd 0.6667 0.3333 0.5000 0.0332(8) Uani 1 d S .
Cd16 Cd 0.0000 0.0000 0.5000 0.0393(13) Uani 1 d S .
Na2 Na 0.2766(3) 0.0000 0.3086(6) 0.0290(15) Uani 1 d S .
Na1 Na 0.2416(2) 0.4831(5) 0.0000 0.026(2) Uani 1 d S .
Na3 Na 0.1509(5) 0.5755(2) 0.5000 0.024(2) Uani 1 d S .
Na4 Na 0.0000 0.0000 0.1758(24) 0.055(6) Uani 1 d S .

loop_
_atom_type_symbol
_atom_type_description
_atom_type_scat_dispersion_real
_atom_type_scat_dispersion_imag
_atom_type_scat_source
Na Na 0.0362 0.0249 'International Tables Vol C Tables 4.2.6.8 and 6.1.1.4'
Cd Cd -0.8075 1.2024 'International Tables Vol C Tables 4.2.6.8 and 6.1.1.4'

loop_
_geom_angle_atom_site_label_1
_geom_angle_atom_site_label_2
_geom_angle_atom_site_label_3
_geom_angle
_geom_angle_site_symmetry_1
_geom_angle_site_symmetry_3
_geom_angle_publ_flag
Cd3 Cd1 Cd3 62.88(6) 19_665 13_665 ?
Cd3 Cd1 Cd8 112.99(5) 19_665 24_665 ?
Cd3 Cd1 Cd8 70.97(3) 13_665 24_665 ?
Cd3 Cd1 Cd8 112.99(5) 19_665 9_665 ?
Cd3 Cd1 Cd8 70.97(3) 13_665 9_665 ?
Cd8 Cd1 Cd8 93.05(3) 24_665 9_665 ?
Cd3 Cd1 Cd8 70.97(3) 19_665 18_665 ?
Cd3 Cd1 Cd8 112.99(5) 13_665 18_665 ?
Cd8 Cd1 Cd8 175.67(8) 24_665 18_665 ?
Cd8 Cd1 Cd8 86.78(3) 9_665 18_665 ?
Cd3 Cd1 Cd8 70.97(3) 19_665 3_665 ?
Cd3 Cd1 Cd8 112.99(5) 13_665 3_665 ?
Cd8 Cd1 Cd8 86.78(3) 24_665 3_665 ?
Cd8 Cd1 Cd8 175.67(8) 9_665 3_665 ?
Cd8 Cd1 Cd8 93.05(3) 18_665 3_665 ?
Cd3 Cd1 Cd2 107.38(3) 19_665 . ?
Cd3 Cd1 Cd2 170.26(5) 13_665 . ?
Cd8 Cd1 Cd2 115.08(5) 24_665 . ?
Cd8 Cd1 Cd2 115.08(5) 9_665 . ?
Cd8 Cd1 Cd2 61.26(3) 18_665 . ?
Cd8 Cd1 Cd2 61.26(3) 3_665 . ?
Cd3 Cd1 Cd2 170.26(5) 19_665 13_665 ?
Cd3 Cd1 Cd2 107.38(3) 13_665 13_665 ?
Cd8 Cd1 Cd2 61.26(3) 24_665 13_665 ?
Cd8 Cd1 Cd2 61.26(3) 9_665 13_665 ?
Cd8 Cd1 Cd2 115.08(5) 18_665 13_665 ?
Cd8 Cd1 Cd2 115.08(5) 3_665 13_665 ?
Cd2 Cd1 Cd2 82.36(6) . 13_665 ?
Cd3 Cd1 Cd10 126.15(2) 19_665 15 ?
Cd3 Cd1 Cd10 126.15(2) 13_665 15 ?
Cd8 Cd1 Cd10 119.88(5) 24_665 15 ?
Cd8 Cd1 Cd10 56.61(2) 9_665 15 ?
Cd8 Cd1 Cd10 56.61(2) 18_665 15 ?
Cd8 Cd1 Cd10 119.88(5) 3_665 15 ?
Cd2 Cd1 Cd10 58.64(3) . 15 ?
Cd2 Cd1 Cd10 58.64(3) 13_665 15 ?
Cd3 Cd1 Cd10 126.15(2) 19_665 3_665 ?
Cd3 Cd1 Cd10 126.15(2) 13_665 3_665 ?
Cd8 Cd1 Cd10 56.61(2) 24_665 3_665 ?
Cd8 Cd1 Cd10 119.88(5) 9_665 3_665 ?
Cd8 Cd1 Cd10 119.88(5) 18_665 3_665 ?
Cd8 Cd1 Cd10 56.61(2) 3_665 3_665 ?
Cd2 Cd1 Cd10 58.64(3) . 3_665 ?
Cd2 Cd1 Cd10 58.64(3) 13_665 3_665 ?
Cd10 Cd1 Cd10 92.51(6) 15 3_665 ?
Cd7 Cd2 Cd7 65.39(6) . 16 ?
Cd7 Cd2 Cd1 123.65(2) . . ?
Cd7 Cd2 Cd1 123.65(2) 16 . ?
Cd7 Cd2 Cd1 123.65(2) . 13_665 ?
Cd7 Cd2 Cd1 123.65(2) 16 13_665 ?
Cd1 Cd2 Cd1 97.64(6) . 13_665 ?
Cd7 Cd2 Cd8 111.43(5) . 12 ?
Cd7 Cd2 Cd8 66.46(3) 16 12 ?
Cd1 Cd2 Cd8 123.01(4) . 12 ?
Cd1 Cd2 Cd8 58.79(2) 13_665 12 ?
Cd7 Cd2 Cd8 66.46(3) . 3_665 ?
Cd7 Cd2 Cd8 111.43(5) 16 3_665 ?
Cd1 Cd2 Cd8 58.79(2) . 3_665 ?
Cd1 Cd2 Cd8 123.01(4) 13_665 3_665 ?
Cd8 Cd2 Cd8 177.69(7) 12 3_665 ?
Cd7 Cd2 Cd8 111.43(5) . 18_665 ?
Cd7 Cd2 Cd8 66.46(3) 16 18_665 ?
Cd1 Cd2 Cd8 58.79(2) . 18_665 ?
Cd1 Cd2 Cd8 123.01(4) 13_665 18_665 ?
Cd8 Cd2 Cd8 89.83(3) 12 18_665 ?
Cd8 Cd2 Cd8 90.12(3) 3_665 18_665 ?
Cd7 Cd2 Cd8 66.46(3) . 21 ?
Cd7 Cd2 Cd8 111.43(4) 16 21 ?
Cd1 Cd2 Cd8 123.01(4) . 21 ?
Cd1 Cd2 Cd8 58.79(2) 13_665 21 ?
Cd8 Cd2 Cd8 90.12(3) 12 21 ?
Cd8 Cd2 Cd8 89.83(3) 3_665 21 ?
Cd8 Cd2 Cd8 177.69(7) 18_665 21 ?
Cd7 Cd2 Cd10 162.63(5) . 15 ?
Cd7 Cd2 Cd10 97.25(3) 16 15 ?
Cd1 Cd2 Cd10 65.00(3) . 15 ?
Cd1 Cd2 Cd10 65.00(3) 13_665 15 ?
Cd8 Cd2 Cd10 58.01(2) 12 15 ?
Cd8 Cd2 Cd10 123.76(4) 3_665 15 ?
Cd8 Cd2 Cd10 58.01(2) 18_665 15 ?
Cd8 Cd2 Cd10 123.76(4) 21 15 ?
Cd7 Cd2 Cd10 97.24(3) . 3_665 ?
Cd7 Cd2 Cd10 162.63(5) 16 3_665 ?
Cd1 Cd2 Cd10 65.00(3) . 3_665 ?
Cd1 Cd2 Cd10 65.00(3) 13_665 3_665 ?
Cd8 Cd2 Cd10 123.76(4) 12 3_665 ?
Cd8 Cd2 Cd10 58.01(2) 3_665 3_665 ?
Cd8 Cd2 Cd10 123.76(4) 18_665 3_665 ?
Cd8 Cd2 Cd10 58.01(2) 21 3_665 ?
Cd10 Cd2 Cd10 100.12(6) 15 3_665 ?
Cd7 Cd2 Na1 57.12(10) . 13_665 ?
Cd7 Cd2 Na1 57.12(10) 16 13_665 ?
Cd1 Cd2 Na1 81.35(13) . 13_665 ?
Cd1 Cd2 Na1 178.99(13) 13_665 13_665 ?
Cd8 Cd2 Na1 121.77(8) 12 13_665 ?
Cd8 Cd2 Na1 56.46(7) 3_665 13_665 ?
Cd8 Cd2 Na1 56.46(7) 18_665 13_665 ?
Cd8 Cd2 Na1 121.77(8) 21 13_665 ?
Cd10 Cd2 Na1 114.46(7) 15 13_665 ?
Cd10 Cd2 Na1 114.46(7) 3_665 13_665 ?
Cd7 Cd2 Na1 57.12(10) . 14 ?
Cd7 Cd2 Na1 57.12(10) 16 14 ?
Cd1 Cd2 Na1 178.99(13) . 14 ?
Cd1 Cd2 Na1 81.35(13) 13_665 14 ?
Cd8 Cd2 Na1 56.46(7) 12 14 ?
Cd8 Cd2 Na1 121.77(8) 3_665 14 ?
Cd8 Cd2 Na1 121.77(8) 18_665 14 ?
Cd8 Cd2 Na1 56.46(7) 21 14 ?
Cd10 Cd2 Na1 114.46(7) 15 14 ?
Cd10 Cd2 Na1 114.46(7) 3_665 14 ?
Na1 Cd2 Na1 99.7(2) 13_665 14 ?
Cd6 Cd3 Cd6 106.14(5) 1_554 16_556 ?
Cd6 Cd3 Cd1 110.58(3) 1_554 13_665 ?
Cd6 Cd3 Cd1 110.58(3) 16_556 13_665 ?
Cd6 Cd3 Cd4 105.19(4) 1_554 . ?
Cd6 Cd3 Cd4 105.19(4) 16_556 . ?
Cd1 Cd3 Cd4 118.35(5) 13_665 . ?
Cd6 Cd3 Cd3 126.81(3) 1_554 7 ?
Cd6 Cd3 Cd3 126.81(3) 16_556 7 ?
Cd1 Cd3 Cd3 58.56(3) 13_665 7 ?
Cd4 Cd3 Cd3 59.79(3) . 7 ?
Cd6 Cd3 Cd3 57.20(2) 1_554 21 ?
Cd6 Cd3 Cd3 57.20(2) 16_556 21 ?
Cd1 Cd3 Cd3 151.44(3) 13_665 21 ?
Cd4 Cd3 Cd3 90.21(3) . 21 ?
Cd3 Cd3 Cd3 150.0 7 21 ?
Cd6 Cd3 Na2 170.45(7) 1_554 6 ?
Cd6 Cd3 Na2 64.42(5) 16_556 6 ?
Cd1 Cd3 Na2 75.51(11) 13_665 6 ?
Cd4 Cd3 Na2 77.12(11) . 6 ?
Cd3 Cd3 Na2 62.49(5) 7 6 ?
Cd3 Cd3 Na2 113.92(8) 21 6 ?
Cd6 Cd3 Na2 64.42(5) 1_554 15 ?
Cd6 Cd3 Na2 170.45(7) 16_556 15 ?
Cd1 Cd3 Na2 75.51(11) 13_665 15 ?
Cd4 Cd3 Na2 77.12(11) . 15 ?
Cd3 Cd3 Na2 62.49(5) 7 15 ?
Cd3 Cd3 Na2 113.92(8) 21 15 ?
Na2 Cd3 Na2 124.97(10) 6 15 ?
Cd6 Cd3 Cd8 116.69(5) 1_554 21 ?
Cd6 Cd3 Cd8 56.52(3) 16_556 21 ?
Cd1 Cd3 Cd8 54.63(3) 13_665 21 ?
Cd4 Cd3 Cd8 137.29(3) . 21 ?
Cd3 Cd3 Cd8 98.28(2) 7 21 ?
Cd3 Cd3 Cd8 104.98(2) 21 21 ?
Na2 Cd3 Cd8 60.20(11) 6 21 ?
Na2 Cd3 Cd8 127.83(12) 15 21 ?
Cd6 Cd3 Cd8 56.52(3) 1_554 12 ?
Cd6 Cd3 Cd8 116.69(5) 16_556 12 ?
Cd1 Cd3 Cd8 54.63(3) 13_665 12 ?
Cd4 Cd3 Cd8 137.29(3) . 12 ?
Cd3 Cd3 Cd8 98.28(2) 7 12 ?
Cd3 Cd3 Cd8 104.98(2) 21 12 ?
Na2 Cd3 Cd8 127.83(12) 6 12 ?
Na2 Cd3 Cd8 60.20(11) 15 12 ?
Cd8 Cd3 Cd8 77.51(4) 21 12 ?
Cd6 Cd3 Na1 61.32(4) 1_554 14 ?
Cd6 Cd3 Na1 61.32(4) 16_556 14 ?
Cd1 Cd3 Na1 88.81(8) 13_665 14 ?
Cd4 Cd3 Na1 152.83(8) . 14 ?
Cd3 Cd3 Na1 147.38(7) 7 14 ?
Cd3 Cd3 Na1 62.62(7) 21 14 ?
Na2 Cd3 Na1 112.53(8) 6 14 ?
Na2 Cd3 Na1 112.53(8) 15 14 ?
Cd8 Cd3 Na1 57.69(5) 21 14 ?
Cd8 Cd3 Na1 57.69(5) 12 14 ?
Cd9 Cd4 Cd9 105.05(4) 16 . ?
Cd9 Cd4 Cd9 74.46(4) 16 15 ?
Cd9 Cd4 Cd9 172.67(9) . 15 ?
Cd9 Cd4 Cd9 172.67(9) 16 6 ?
Cd9 Cd4 Cd9 74.46(4) . 6 ?
Cd9 Cd4 Cd9 105.05(4) 15 6 ?
Cd9 Cd4 Cd3 75.57(4) 16 . ?
Cd9 Cd4 Cd3 75.57(4) . . ?
Cd9 Cd4 Cd3 111.08(5) 15 . ?
Cd9 Cd4 Cd3 111.08(5) 6 . ?
Cd9 Cd4 Cd3 111.08(5) 16 7 ?
Cd9 Cd4 Cd3 111.08(5) . 7 ?
Cd9 Cd4 Cd3 75.57(4) 15 7 ?
Cd9 Cd4 Cd3 75.57(4) 6 7 ?
Cd3 Cd4 Cd3 60.42(6) . 7 ?
Cd9 Cd4 Cd4 119.47(4) 16 15 ?
Cd9 Cd4 Cd4 119.47(4) . 15 ?
Cd9 Cd4 Cd4 56.23(3) 15 15 ?
Cd9 Cd4 Cd4 56.23(3) 6 15 ?
Cd3 Cd4 Cd4 150.21(3) . 15 ?
Cd3 Cd4 Cd4 89.79(3) 7 15 ?
Cd9 Cd4 Cd4 56.22(3) 16 14 ?
Cd9 Cd4 Cd4 56.22(3) . 14 ?
Cd9 Cd4 Cd4 119.47(4) 15 14 ?
Cd9 Cd4 Cd4 119.47(4) 6 14 ?
Cd3 Cd4 Cd4 89.79(3) . 14 ?
Cd3 Cd4 Cd4 150.21(3) 7 14 ?
Cd4 Cd4 Cd4 120.0 15 14 ?
Cd9 Cd4 Na4 64.7(2) 16 13 ?
Cd9 Cd4 Na4 108.3(3) . 13 ?
Cd9 Cd4 Na4 64.7(2) 15 13 ?
Cd9 Cd4 Na4 108.3(3) 6 13 ?
Cd3 Cd4 Na4 139.8(2) . 13 ?
Cd3 Cd4 Na4 139.8(2) 7 13 ?
Cd4 Cd4 Na4 63.77(8) 15 13 ?
Cd4 Cd4 Na4 63.77(8) 14 13 ?
Cd9 Cd4 Na4 108.3(3) 16 . ?
Cd9 Cd4 Na4 64.7(2) . . ?
Cd9 Cd4 Na4 108.3(3) 15 . ?
Cd9 Cd4 Na4 64.7(2) 6 . ?
Cd3 Cd4 Na4 139.8(2) . . ?
Cd3 Cd4 Na4 139.8(2) 7 . ?
Cd4 Cd4 Na4 63.77(8) 15 . ?
Cd4 Cd4 Na4 63.77(8) 14 . ?
Na4 Cd4 Na4 55.7(6) 13 . ?
Cd7 Cd5 Cd7 62.35(5) . 2_655 ?
Cd7 Cd5 Cd5 127.29(2) . 16_556 ?
Cd7 Cd5 Cd5 127.29(2) 2_655 16_556 ?
Cd7 Cd5 Cd8 116.47(4) . . ?
Cd7 Cd5 Cd8 66.21(3) 2_655 . ?
Cd5 Cd5 Cd8 112.71(2) 16_556 . ?
Cd7 Cd5 Cd8 66.21(3) . 21 ?
Cd7 Cd5 Cd8 116.47(4) 2_655 21 ?
Cd5 Cd5 Cd8 112.71(2) 16_556 21 ?
Cd8 Cd5 Cd8 110.21(5) . 21 ?
Cd7 Cd5 Cd15 76.75(3) . . ?
Cd7 Cd5 Cd15 76.75(3) 2_655 . ?
Cd5 Cd5 Cd15 60.62(2) 16_556 . ?
Cd8 Cd5 Cd15 123.87(2) . . ?
Cd8 Cd5 Cd15 123.87(2) 21 . ?
Cd7 Cd5 Cd11 171.36(4) . . ?
Cd7 Cd5 Cd11 116.54(3) 2_655 . ?
Cd5 Cd5 Cd11 60.76(2) 16_556 . ?
Cd8 Cd5 Cd11 57.62(3) . . ?
Cd8 Cd5 Cd11 108.84(4) 21 . ?
Cd15 Cd5 Cd11 111.65(3) . . ?
Cd7 Cd5 Cd11 116.54(3) . 21 ?
Cd7 Cd5 Cd11 171.36(4) 2_655 21 ?
Cd5 Cd5 Cd11 60.76(2) 16_556 21 ?
Cd8 Cd5 Cd11 108.84(4) . 21 ?
Cd8 Cd5 Cd11 57.62(2) 21 21 ?
Cd15 Cd5 Cd11 111.65(3) . 21 ?
Cd11 Cd5 Cd11 63.11(5) . 21 ?
Cd7 Cd5 Cd6 112.94(4) . 16_556 ?
Cd7 Cd5 Cd6 112.94(4) 2_655 16_556 ?
Cd5 Cd5 Cd6 107.82(2) 16_556 16_556 ?
Cd8 Cd5 Cd6 58.66(2) . 16_556 ?
Cd8 Cd5 Cd6 58.66(2) 21 16_556 ?
Cd15 Cd5 Cd6 168.44(4) . 16_556 ?
Cd11 Cd5 Cd6 58.98(3) . 16_556 ?
Cd11 Cd5 Cd6 58.98(3) 21 16_556 ?
Cd7 Cd5 Na1 62.67(12) . 14 ?
Cd7 Cd5 Na1 62.67(12) 2_655 14 ?
Cd5 Cd5 Na1 167.37(15) 16_556 14 ?
Cd8 Cd5 Na1 62.03(6) . 14 ?
Cd8 Cd5 Na1 62.03(6) 21 14 ?
Cd15 Cd5 Na1 132.01(15) . 14 ?
Cd11 Cd5 Na1 108.90(12) . 14 ?
Cd11 Cd5 Na1 108.90(12) 21 14 ?
Cd6 Cd5 Na1 59.55(15) 16_556 14 ?
Cd7 Cd5 Na3 122.48(9) . 15_656 ?
Cd7 Cd5 Na3 69.63(3) 2_655 15_656 ?
Cd5 Cd5 Na3 64.15(5) 16_556 15_656 ?
Cd8 Cd5 Na3 65.53(11) . 15_656 ?
Cd8 Cd5 Na3 171.18(10) 21 15_656 ?
Cd15 Cd5 Na3 62.69(12) . 15_656 ?
Cd11 Cd5 Na3 62.34(9) . 15_656 ?
Cd11 Cd5 Na3 115.51(4) 21 15_656 ?
Cd6 Cd5 Na3 113.64(12) 16_556 15_656 ?
Na1 Cd5 Na3 119.14(8) 14 15_656 ?
Cd7 Cd5 Na3 69.63(3) . 14_556 ?
Cd7 Cd5 Na3 122.48(9) 2_655 14_556 ?
Cd5 Cd5 Na3 64.15(5) 16_556 14_556 ?
Cd8 Cd5 Na3 171.18(10) . 14_556 ?
Cd8 Cd5 Na3 65.53(11) 21 14_556 ?
Cd15 Cd5 Na3 62.69(12) . 14_556 ?
Cd11 Cd5 Na3 115.51(4) . 14_556 ?
Cd11 Cd5 Na3 62.34(9) 21 14_556 ?
Cd6 Cd5 Na3 113.64(12) 16_556 14_556 ?
Na1 Cd5 Na3 119.14(8) 14 14_556 ?
Na3 Cd5 Na3 117.5(2) 15_656 14_556 ?
Cd12 Cd6 Cd3 122.33(4) . 1_556 ?
Cd12 Cd6 Cd3 122.33(4) . 21_556 ?
Cd3 Cd6 Cd3 65.60(5) 1_556 21_556 ?
Cd12 Cd6 Cd8 111.30(3) . 12_556 ?
Cd3 Cd6 Cd8 70.27(3) 1_556 12_556 ?
Cd3 Cd6 Cd8 122.82(4) 21_556 12_556 ?
Cd12 Cd6 Cd8 111.30(3) . 16_556 ?
Cd3 Cd6 Cd8 122.81(4) 1_556 16_556 ?
Cd3 Cd6 Cd8 70.27(3) 21_556 16_556 ?
Cd8 Cd6 Cd8 108.55(5) 12_556 16_556 ?
Cd12 Cd6 Cd11 59.02(4) . . ?
Cd3 Cd6 Cd11 177.29(5) 1_556 . ?
Cd3 Cd6 Cd11 116.01(3) 21_556 . ?
Cd8 Cd6 Cd11 107.12(4) 12_556 . ?
Cd8 Cd6 Cd11 56.94(3) 16_556 . ?
Cd12 Cd6 Cd11 59.02(4) . 21 ?
Cd3 Cd6 Cd11 116.01(3) 1_556 21 ?
Cd3 Cd6 Cd11 177.29(5) 21_556 21 ?
Cd8 Cd6 Cd11 56.94(3) 12_556 21 ?
Cd8 Cd6 Cd11 107.12(4) 16_556 21 ?
Cd11 Cd6 Cd11 62.30(4) . 21 ?
Cd12 Cd6 Cd9 58.64(4) . 16_556 ?
Cd3 Cd6 Cd9 74.01(4) 1_556 16_556 ?
Cd3 Cd6 Cd9 74.01(4) 21_556 16_556 ?
Cd8 Cd6 Cd9 125.41(2) 12_556 16_556 ?
Cd8 Cd6 Cd9 125.41(2) 16_556 16_556 ?
Cd11 Cd6 Cd9 108.42(4) . 16_556 ?
Cd11 Cd6 Cd9 108.42(4) 21 16_556 ?
Cd12 Cd6 Cd5 104.65(4) . 16_556 ?
Cd3 Cd6 Cd5 119.48(4) 1_556 16_556 ?
Cd3 Cd6 Cd5 119.48(4) 21_556 16_556 ?
Cd8 Cd6 Cd5 57.71(2) 12_556 16_556 ?
Cd8 Cd6 Cd5 57.71(2) 16_556 16_556 ?
Cd11 Cd6 Cd5 57.90(3) . 16_556 ?
Cd11 Cd6 Cd5 57.91(3) 21 16_556 ?
Cd9 Cd6 Cd5 163.29(5) 16_556 16_556 ?
Cd12 Cd6 Na1 167.95(12) . 14_556 ?
Cd3 Cd6 Na1 67.19(9) 1_556 14_556 ?
Cd3 Cd6 Na1 67.19(10) 21_556 14_556 ?
Cd8 Cd6 Na1 63.21(5) 12_556 14_556 ?
Cd8 Cd6 Na1 63.21(5) 16_556 14_556 ?
Cd11 Cd6 Na1 111.14(10) . 14_556 ?
Cd11 Cd6 Na1 111.14(10) 21 14_556 ?
Cd9 Cd6 Na1 133.41(12) 16_556 14_556 ?
Cd5 Cd6 Na1 63.30(11) 16_556 14_556 ?
Cd12 Cd6 Na2 66.64(11) . 16_556 ?
Cd3 Cd6 Na2 120.42(11) 1_556 16_556 ?
Cd3 Cd6 Na2 63.78(10) 21_556 16_556 ?
Cd8 Cd6 Na2 168.89(12) 12_556 16_556 ?
Cd8 Cd6 Na2 63.92(12) 16_556 16_556 ?
Cd11 Cd6 Na2 62.15(11) . 16_556 ?
Cd11 Cd6 Na2 115.99(11) 21 16_556 ?
Cd9 Cd6 Na2 63.70(12) 16_556 16_556 ?
Cd5 Cd6 Na2 111.63(12) 16_556 16_556 ?
Na1 Cd6 Na2 116.47(11) 14_556 16_556 ?
Cd12 Cd6 Na2 66.64(11) . 15_556 ?
Cd3 Cd6 Na2 63.78(10) 1_556 15_556 ?
Cd3 Cd6 Na2 120.42(11) 21_556 15_556 ?
Cd8 Cd6 Na2 63.92(12) 12_556 15_556 ?
Cd8 Cd6 Na2 168.89(12) 16_556 15_556 ?
Cd11 Cd6 Na2 115.99(11) . 15_556 ?
Cd11 Cd6 Na2 62.15(11) 21 15_556 ?
Cd9 Cd6 Na2 63.70(12) 16_556 15_556 ?
Cd5 Cd6 Na2 111.63(12) 16_556 15_556 ?
Na1 Cd6 Na2 116.47(11) 14_556 15_556 ?
Na2 Cd6 Na2 122.1(2) 16_556 15_556 ?
Cd2 Cd7 Cd5 116.77(3) . . ?
Cd2 Cd7 Cd5 116.77(3) . 3_665 ?
Cd5 Cd7 Cd5 102.89(5) . 3_665 ?
Cd2 Cd7 Cd7 136.79(2) . 3_665 ?
Cd5 Cd7 Cd7 105.33(3) . 3_665 ?
Cd5 Cd7 Cd7 58.83(2) 3_665 3_665 ?
Cd2 Cd7 Cd7 136.79(2) . 2_655 ?
Cd5 Cd7 Cd7 58.83(2) . 2_655 ?
Cd5 Cd7 Cd7 105.33(3) 3_665 2_655 ?
Cd7 Cd7 Cd7 60.0 3_665 2_655 ?
Cd2 Cd7 Cd7 57.31(3) . 16 ?
Cd5 Cd7 Cd7 127.29(2) . 16 ?
Cd5 Cd7 Cd7 127.29(2) 3_665 16 ?
Cd7 Cd7 Cd7 90.0 3_665 16 ?
Cd7 Cd7 Cd7 90.0 2_655 16 ?
Cd2 Cd7 Cd8 59.32(3) . 3_665 ?
Cd5 Cd7 Cd8 120.75(4) . 3_665 ?
Cd5 Cd7 Cd8 58.36(2) 3_665 3_665 ?
Cd7 Cd7 Cd8 107.30(2) 3_665 3_665 ?
Cd7 Cd7 Cd8 163.67(2) 2_655 3_665 ?
Cd7 Cd7 Cd8 100.73(2) 16 3_665 ?
Cd2 Cd7 Cd8 59.32(3) . 21 ?
Cd5 Cd7 Cd8 58.36(2) . 21 ?
Cd5 Cd7 Cd8 120.75(4) 3_665 21 ?
Cd7 Cd7 Cd8 163.67(2) 3_665 21 ?
Cd7 Cd7 Cd8 107.30(2) 2_655 21 ?
Cd7 Cd7 Cd8 100.73(2) 16 21 ?
Cd8 Cd7 Cd8 82.96(4) 3_665 21 ?
Cd2 Cd7 Na1 76.18(4) . 13_665 ?
Cd5 Cd7 Na1 166.43(4) . 13_665 ?
Cd5 Cd7 Na1 65.81(6) 3_665 13_665 ?
Cd7 Cd7 Na1 62.86(6) 3_665 13_665 ?
Cd7 Cd7 Na1 115.30(9) 2_655 13_665 ?
Cd7 Cd7 Na1 62.09(6) 16 13_665 ?
Cd8 Cd7 Na1 60.92(10) 3_665 13_665 ?
Cd8 Cd7 Na1 133.19(7) 21 13_665 ?
Cd2 Cd7 Na1 76.18(4) . 14 ?
Cd5 Cd7 Na1 65.81(6) . 14 ?
Cd5 Cd7 Na1 166.43(4) 3_665 14 ?
Cd7 Cd7 Na1 115.30(9) 3_665 14 ?
Cd7 Cd7 Na1 62.86(6) 2_655 14 ?
Cd7 Cd7 Na1 62.09(6) 16 14 ?
Cd8 Cd7 Na1 133.19(7) 3_665 14 ?
Cd8 Cd7 Na1 60.92(10) 21 14 ?
Na1 Cd7 Na1 124.15(13) 13_665 14 ?
Cd2 Cd7 Na3 96.29(13) . 14_556 ?
Cd5 Cd7 Na3 61.47(6) . 14_556 ?
Cd5 Cd7 Na3 61.47(6) 3_665 14_556 ?
Cd7 Cd7 Na3 112.65(11) 3_665 14_556 ?
Cd7 Cd7 Na3 112.65(11) 2_655 14_556 ?
Cd7 Cd7 Na3 153.60(13) 16 14_556 ?
Cd8 Cd7 Na3 60.70(9) 3_665 14_556 ?
Cd8 Cd7 Na3 60.70(9) 21 14_556 ?
Na1 Cd7 Na3 115.25(10) 13_665 14_556 ?
Na1 Cd7 Na3 115.25(10) 14 14_556 ?
Cd11 Cd8 Cd1 136.40(4) . 2_655 ?
Cd11 Cd8 Cd10 107.99(4) . . ?
Cd1 Cd8 Cd10 66.82(4) 2_655 . ?
Cd11 Cd8 Cd5 61.53(3) . . ?
Cd1 Cd8 Cd5 155.71(3) 2_655 . ?
Cd10 Cd8 Cd5 129.63(4) . . ?
Cd11 Cd8 Cd2 158.34(4) . 2_655 ?
Cd1 Cd8 Cd2 59.94(4) 2_655 2_655 ?
Cd10 Cd8 Cd2 61.63(4) . 2_655 ?
Cd5 Cd8 Cd2 108.86(4) . 2_655 ?
Cd11 Cd8 Cd6 61.95(3) . 16_556 ?
Cd1 Cd8 Cd6 107.07(5) 2_655 16_556 ?
Cd10 Cd8 Cd6 159.51(4) . 16_556 ?
Cd5 Cd8 Cd6 63.63(3) . 16_556 ?
Cd2 Cd8 Cd6 133.89(4) 2_655 16_556 ?
Cd11 Cd8 Cd7 110.52(4) . 2_655 ?
Cd1 Cd8 Cd7 112.86(4) 2_655 2_655 ?
Cd10 Cd8 Cd7 91.84(3) . 2_655 ?
Cd5 Cd8 Cd7 55.43(3) . 2_655 ?
Cd2 Cd8 Cd7 54.21(4) 2_655 2_655 ?
Cd6 Cd8 Cd7 108.29(3) 16_556 2_655 ?
Cd11 Cd8 Na1 114.11(5) . 14 ?
Cd1 Cd8 Na1 91.08(6) 2_655 14 ?
Cd10 Cd8 Na1 135.43(9) . 14 ?
Cd5 Cd8 Na1 64.66(6) . 14 ?
Cd2 Cd8 Na1 73.81(9) 2_655 14 ?
Cd6 Cd8 Na1 61.82(11) 16_556 14 ?
Cd7 Cd8 Na1 60.56(15) 2_655 14 ?
Cd11 Cd8 Cd14 54.06(3) . . ?
Cd1 Cd8 Cd14 99.19(3) 2_655 . ?
Cd10 Cd8 Cd14 55.40(4) . . ?
Cd5 Cd8 Cd14 105.06(3) . . ?
Cd2 Cd8 Cd14 116.62(4) 2_655 . ?
Cd6 Cd8 Cd14 108.93(4) 16_556 . ?
Cd7 Cd8 Cd14 119.68(4) 2_655 . ?
Na1 Cd8 Cd14 168.09(3) 14 . ?
Cd11 Cd8 Na2 63.03(9) . . ?
Cd1 Cd8 Na2 74.47(9) 2_655 . ?
Cd10 Cd8 Na2 97.17(8) . . ?
Cd5 Cd8 Na2 115.24(8) . . ?
Cd2 Cd8 Na2 134.11(9) 2_655 . ?
Cd6 Cd8 Na2 62.49(8) 16_556 . ?
Cd7 Cd8 Na2 170.22(7) 2_655 . ?
Na1 Cd8 Na2 114.2(2) 14 . ?
Cd14 Cd8 Na2 63.53(10) . . ?
Cd11 Cd8 Cd3 106.03(4) . 21 ?
Cd1 Cd8 Cd3 54.40(4) 2_655 21 ?
Cd10 Cd8 Cd3 119.97(4) . 21 ?
Cd5 Cd8 Cd3 109.90(4) . 21 ?
Cd2 Cd8 Cd3 95.46(3) 2_655 21 ?
Cd6 Cd8 Cd3 53.21(3) 16_556 21 ?
Cd7 Cd8 Cd3 119.71(3) 2_655 21 ?
Na1 Cd8 Cd3 61.27(14) 14 21 ?
Cd14 Cd8 Cd3 120.54(4) . 21 ?
Na2 Cd8 Cd3 58.46(11) . 21 ?
Cd11 Cd8 Na3 62.25(3) . 15_656 ?
Cd1 Cd8 Na3 136.02(12) 2_655 15_656 ?
Cd10 Cd8 Na3 69.32(12) . 15_656 ?
Cd5 Cd8 Na3 62.55(14) . 15_656 ?
Cd2 Cd8 Na3 96.13(3) 2_655 15_656 ?
Cd6 Cd8 Na3 115.20(9) 16_556 15_656 ?
Cd7 Cd8 Na3 65.14(11) 2_655 15_656 ?
Na1 Cd8 Na3 118.8(2) 14 15_656 ?
Cd14 Cd8 Na3 56.56(13) . 15_656 ?
Na2 Cd8 Na3 114.64(13) . 15_656 ?
Cd3 Cd8 Na3 167.82(5) 21 15_656 ?
Cd4 Cd9 Cd4 67.55(5) . 14 ?
Cd4 Cd9 Cd12 143.66(4) . . ?
Cd4 Cd9 Cd12 143.66(4) 14 . ?
Cd4 Cd9 Cd13 108.19(3) . . ?
Cd4 Cd9 Cd13 147.30(7) 14 . ?
Cd12 Cd9 Cd13 57.38(4) . . ?
Cd4 Cd9 Cd13 147.31(7) . 14_556 ?
Cd4 Cd9 Cd13 108.19(3) 14 14_556 ?
Cd12 Cd9 Cd13 57.38(4) . 14_556 ?
Cd13 Cd9 Cd13 56.87(5) . 14_556 ?
Cd4 Cd9 Cd6 105.22(5) . 16_556 ?
Cd4 Cd9 Cd6 105.22(5) 14 16_556 ?
Cd12 Cd9 Cd6 57.29(4) . 16_556 ?
Cd13 Cd9 Cd6 107.05(5) . 16_556 ?
Cd13 Cd9 Cd6 107.05(5) 14_556 16_556 ?
Cd4 Cd9 Na2 78.35(9) . 6 ?
Cd4 Cd9 Na2 138.82(11) 14 6 ?
Cd12 Cd9 Na2 65.32(9) . 6 ?
Cd13 Cd9 Na2 64.71(10) . 6 ?
Cd13 Cd9 Na2 112.98(10) 14_556 6 ?
Cd6 Cd9 Na2 61.57(7) 16_556 6 ?
Cd4 Cd9 Na2 138.82(11) . . ?
Cd4 Cd9 Na2 78.35(9) 14 . ?
Cd12 Cd9 Na2 65.32(9) . . ?
Cd13 Cd9 Na2 112.98(10) . . ?
Cd13 Cd9 Na2 64.71(10) 14_556 . ?
Cd6 Cd9 Na2 61.57(7) 16_556 . ?
Na2 Cd9 Na2 118.30(13) 6 . ?
Cd4 Cd9 Na4 67.9(3) . . ?
Cd4 Cd9 Na4 67.9(3) 14 . ?
Cd12 Cd9 Na4 131.2(4) . . ?
Cd13 Cd9 Na4 80.4(3) . . ?
Cd13 Cd9 Na4 80.4(3) 14_556 . ?
Cd6 Cd9 Na4 171.5(4) 16_556 . ?
Na2 Cd9 Na4 119.94(8) 6 . ?
Na2 Cd9 Na4 119.94(8) . . ?
Cd8 Cd10 Cd8 171.97(6) 23 20_655 ?
Cd8 Cd10 Cd8 92.70(3) 23 4_655 ?
Cd8 Cd10 Cd8 86.74(3) 20_655 4_655 ?
Cd8 Cd10 Cd8 86.74(3) 23 . ?
Cd8 Cd10 Cd8 92.70(3) 20_655 . ?
Cd8 Cd10 Cd8 171.97(6) 4_655 . ?
Cd8 Cd10 Cd14 118.02(4) 23 13_656 ?
Cd8 Cd10 Cd14 69.22(3) 20_655 13_656 ?
Cd8 Cd10 Cd14 69.22(3) 4_655 13_656 ?
Cd8 Cd10 Cd14 118.02(4) . 13_656 ?
Cd8 Cd10 Cd14 69.22(3) 23 . ?
Cd8 Cd10 Cd14 118.02(4) 20_655 . ?
Cd8 Cd10 Cd14 118.02(4) 4_655 . ?
Cd8 Cd10 Cd14 69.22(3) . . ?
Cd14 Cd10 Cd14 69.47(6) 13_656 . ?
Cd8 Cd10 Cd2 60.36(2) 23 14 ?
Cd8 Cd10 Cd2 112.78(4) 20_655 14 ?
Cd8 Cd10 Cd2 60.36(2) 4_655 14 ?
Cd8 Cd10 Cd2 112.78(4) . 14 ?
Cd14 Cd10 Cd2 129.06(2) 13_656 14 ?
Cd14 Cd10 Cd2 129.06(2) . 14 ?
Cd8 Cd10 Cd2 112.78(4) 23 2_655 ?
Cd8 Cd10 Cd2 60.36(2) 20_655 2_655 ?
Cd8 Cd10 Cd2 112.78(4) 4_655 2_655 ?
Cd8 Cd10 Cd2 60.36(2) . 2_655 ?
Cd14 Cd10 Cd2 129.06(2) 13_656 2_655 ?
Cd14 Cd10 Cd2 129.06(2) . 2_655 ?
Cd2 Cd10 Cd2 79.88(6) 14 2_655 ?
Cd8 Cd10 Cd1 56.57(2) 23 2_655 ?
Cd8 Cd10 Cd1 116.72(4) 20_655 2_655 ?
Cd8 Cd10 Cd1 116.72(4) 4_655 2_655 ?
Cd8 Cd10 Cd1 56.57(2) . 2_655 ?
Cd14 Cd10 Cd1 170.99(5) 13_656 2_655 ?
Cd14 Cd10 Cd1 101.52(4) . 2_655 ?
Cd2 Cd10 Cd1 56.36(3) 14 2_655 ?
Cd2 Cd10 Cd1 56.37(3) 2_655 2_655 ?
Cd8 Cd10 Cd1 116.72(4) 23 14 ?
Cd8 Cd10 Cd1 56.57(2) 20_655 14 ?
Cd8 Cd10 Cd1 56.57(2) 4_655 14 ?
Cd8 Cd10 Cd1 116.73(4) . 14 ?
Cd14 Cd10 Cd1 101.52(4) 13_656 14 ?
Cd14 Cd10 Cd1 170.99(5) . 14 ?
Cd2 Cd10 Cd1 56.37(3) 14 14 ?
Cd2 Cd10 Cd1 56.36(3) 2_655 14 ?
Cd1 Cd10 Cd1 87.49(6) 2_655 14 ?
Cd8 Cd10 Na3 124.20(6) 23 15_656 ?
Cd8 Cd10 Na3 61.99(6) 20_655 15_656 ?
Cd8 Cd10 Na3 124.21(5) 4_655 15_656 ?
Cd8 Cd10 Na3 61.98(6) . 15_656 ?
Cd14 Cd10 Na3 57.16(7) 13_656 15_656 ?
Cd14 Cd10 Na3 57.16(7) . 15_656 ?
Cd2 Cd10 Na3 171.23(10) 14 15_656 ?
Cd2 Cd10 Na3 91.36(10) 2_655 15_656 ?
Cd1 Cd10 Na3 118.47(6) 2_655 15_656 ?
Cd1 Cd10 Na3 118.47(6) 14 15_656 ?
Cd8 Cd10 Na3 61.99(6) 23 3 ?
Cd8 Cd10 Na3 124.20(6) 20_655 3 ?
Cd8 Cd10 Na3 61.98(6) 4_655 3 ?
Cd8 Cd10 Na3 124.21(5) . 3 ?
Cd14 Cd10 Na3 57.16(7) 13_656 3 ?
Cd14 Cd10 Na3 57.16(7) . 3 ?
Cd2 Cd10 Na3 91.36(10) 14 3 ?
Cd2 Cd10 Na3 171.23(10) 2_655 3 ?
Cd1 Cd10 Na3 118.47(6) 2_655 3 ?
Cd1 Cd10 Na3 118.47(6) 14 3 ?
Na3 Cd10 Na3 97.4(2) 15_656 3 ?
Cd14 Cd11 Cd8 71.04(3) . . ?
Cd14 Cd11 Cd8 71.04(3) . 16_556 ?
Cd8 Cd11 Cd8 130.35(5) . 16_556 ?
Cd14 Cd11 Cd12 126.97(5) . . ?
Cd8 Cd11 Cd12 114.07(3) . . ?
Cd8 Cd11 Cd12 114.07(3) 16_556 . ?
Cd14 Cd11 Cd5 117.90(4) . 16_556 ?
Cd8 Cd11 Cd5 113.54(4) . 16_556 ?
Cd8 Cd11 Cd5 60.84(3) 16_556 16_556 ?
Cd12 Cd11 Cd5 107.88(4) . 16_556 ?
Cd14 Cd11 Cd5 117.90(4) . . ?
Cd8 Cd11 Cd5 60.85(3) . . ?
Cd8 Cd11 Cd5 113.54(4) 16_556 . ?
Cd12 Cd11 Cd5 107.88(4) . . ?
Cd5 Cd11 Cd5 58.48(4) 16_556 . ?
Cd14 Cd11 Cd6 122.61(2) . 16_556 ?
Cd8 Cd11 Cd6 61.11(3) . 16_556 ?
Cd8 Cd11 Cd6 166.27(4) 16_556 16_556 ?
Cd12 Cd11 Cd6 57.89(3) . 16_556 ?
Cd5 Cd11 Cd6 109.30(4) 16_556 16_556 ?
Cd5 Cd11 Cd6 63.11(3) . 16_556 ?
Cd14 Cd11 Cd6 122.61(2) . . ?
Cd8 Cd11 Cd6 166.27(4) . . ?
Cd8 Cd11 Cd6 61.11(3) 16_556 . ?
Cd12 Cd11 Cd6 57.88(3) . . ?
Cd5 Cd11 Cd6 63.11(3) 16_556 . ?
Cd5 Cd11 Cd6 109.30(4) . . ?
Cd6 Cd11 Cd6 106.51(4) 16_556 . ?
Cd14 Cd11 Cd11 175.58(3) . 21 ?
Cd8 Cd11 Cd11 107.66(3) . 21 ?
Cd8 Cd11 Cd11 107.66(3) 16_556 21 ?
Cd12 Cd11 Cd11 57.45(3) . 21 ?
Cd5 Cd11 Cd11 58.45(2) 16_556 21 ?
Cd5 Cd11 Cd11 58.45(2) . 21 ?
Cd6 Cd11 Cd11 58.85(2) 16_556 21 ?
Cd6 Cd11 Cd11 58.85(2) . 21 ?
Cd14 Cd11 Na2 69.61(10) . . ?
Cd8 Cd11 Na2 65.61(11) . . ?
Cd8 Cd11 Na2 126.12(9) 16_556 . ?
Cd12 Cd11 Na2 66.70(11) . . ?
Cd5 Cd11 Na2 172.14(9) 16_556 . ?
Cd5 Cd11 Na2 116.82(9) . . ?
Cd6 Cd11 Na2 63.16(8) 16_556 . ?
Cd6 Cd11 Na2 115.69(12) . . ?
Cd11 Cd11 Na2 113.94(9) 21 . ?
Cd14 Cd11 Na2 69.61(10) . 16_556 ?
Cd8 Cd11 Na2 126.12(9) . 16_556 ?
Cd8 Cd11 Na2 65.61(11) 16_556 16_556 ?
Cd12 Cd11 Na2 66.70(11) . 16_556 ?
Cd5 Cd11 Na2 116.82(9) 16_556 16_556 ?
Cd5 Cd11 Na2 172.14(9) . 16_556 ?
Cd6 Cd11 Na2 115.69(12) 16_556 16_556 ?
Cd6 Cd11 Na2 63.16(8) . 16_556 ?
Cd11 Cd11 Na2 113.94(9) 21 16_556 ?
Na2 Cd11 Na2 67.0(2) . 16_556 ?
Cd14 Cd11 Na3 62.4(2) . 15_656 ?
Cd8 Cd11 Na3 67.28(4) . 15_656 ?
Cd8 Cd11 Na3 67.28(4) 16_556 15_656 ?
Cd12 Cd11 Na3 170.7(2) . 15_656 ?
Cd5 Cd11 Na3 64.18(13) 16_556 15_656 ?
Cd5 Cd11 Na3 64.18(13) . 15_656 ?
Cd6 Cd11 Na3 118.69(7) 16_556 15_656 ?
Cd6 Cd11 Na3 118.69(7) . 15_656 ?
Cd11 Cd11 Na3 113.2(2) 21 15_656 ?
Na2 Cd11 Na3 120.6(2) . 15_656 ?
Na2 Cd11 Na3 120.6(2) 16_556 15_656 ?
Cd13 Cd12 Cd13 60.55(7) 14_556 . ?
Cd13 Cd12 Cd6 117.62(3) 14_556 . ?
Cd13 Cd12 Cd6 117.62(3) . . ?
Cd13 Cd12 Cd6 117.62(3) 14_556 16_556 ?
Cd13 Cd12 Cd6 117.62(3) . 16_556 ?
Cd6 Cd12 Cd6 115.06(7) . 16_556 ?
Cd13 Cd12 Cd11 177.73(5) 14_556 21 ?
Cd13 Cd12 Cd11 117.17(4) . 21 ?
Cd6 Cd12 Cd11 63.09(3) . 21 ?
Cd6 Cd12 Cd11 63.10(3) 16_556 21 ?
Cd13 Cd12 Cd11 117.17(4) 14_556 . ?
Cd13 Cd12 Cd11 177.73(5) . . ?
Cd6 Cd12 Cd11 63.09(3) . . ?
Cd6 Cd12 Cd11 63.09(3) 16_556 . ?
Cd11 Cd12 Cd11 65.10(5) 21 . ?
Cd13 Cd12 Cd9 63.10(4) 14_556 . ?
Cd13 Cd12 Cd9 63.10(4) . . ?
Cd6 Cd12 Cd9 179.13(6) . . ?
Cd6 Cd12 Cd9 64.07(4) 16_556 . ?
Cd11 Cd12 Cd9 116.21(3) 21 . ?
Cd11 Cd12 Cd9 116.21(3) . . ?
Cd13 Cd12 Cd9 63.10(4) 14_556 16_556 ?
Cd13 Cd12 Cd9 63.10(4) . 16_556 ?
Cd6 Cd12 Cd9 64.07(4) . 16_556 ?
Cd6 Cd12 Cd9 179.13(6) 16_556 16_556 ?
Cd11 Cd12 Cd9 116.21(3) 21 16_556 ?
Cd11 Cd12 Cd9 116.21(3) . 16_556 ?
Cd9 Cd12 Cd9 116.81(8) . 16_556 ?
Cd13 Cd12 Na2 116.34(11) 14_556 15_556 ?
Cd13 Cd12 Na2 65.73(9) . 15_556 ?
Cd6 Cd12 Na2 62.78(7) . 15_556 ?
Cd6 Cd12 Na2 115.92(11) 16_556 15_556 ?
Cd11 Cd12 Na2 61.83(11) 21 15_556 ?
Cd11 Cd12 Na2 116.12(10) . 15_556 ?
Cd9 Cd12 Na2 117.48(8) . 15_556 ?
Cd9 Cd12 Na2 63.80(11) 16_556 15_556 ?
Cd13 Cd12 Na2 116.34(12) 14_556 6 ?
Cd13 Cd12 Na2 65.73(9) . 6 ?
Cd6 Cd12 Na2 115.92(11) . 6 ?
Cd6 Cd12 Na2 62.79(7) 16_556 6 ?
Cd11 Cd12 Na2 61.83(11) 21 6 ?
Cd11 Cd12 Na2 116.12(10) . 6 ?
Cd9 Cd12 Na2 63.80(11) . 6 ?
Cd9 Cd12 Na2 117.47(8) 16_556 6 ?
Na2 Cd12 Na2 64.0(2) 15_556 6 ?
Cd13 Cd12 Na2 65.73(9) 14_556 16_556 ?
Cd13 Cd12 Na2 116.34(11) . 16_556 ?
Cd6 Cd12 Na2 62.78(7) . 16_556 ?
Cd6 Cd12 Na2 115.91(11) 16_556 16_556 ?
Cd11 Cd12 Na2 116.12(9) 21 16_556 ?
Cd11 Cd12 Na2 61.83(11) . 16_556 ?
Cd9 Cd12 Na2 117.48(8) . 16_556 ?
Cd9 Cd12 Na2 63.80(11) 16_556 16_556 ?
Na2 Cd12 Na2 115.9(2) 15_556 16_556 ?
Na2 Cd12 Na2 177.8(2) 6 16_556 ?
Cd13 Cd12 Na2 65.73(9) 14_556 . ?
Cd13 Cd12 Na2 116.34(12) . . ?
Cd6 Cd12 Na2 115.91(11) . . ?
Cd6 Cd12 Na2 62.78(7) 16_556 . ?
Cd11 Cd12 Na2 116.12(9) 21 . ?
Cd11 Cd12 Na2 61.83(11) . . ?
Cd9 Cd12 Na2 63.80(11) . . ?
Cd9 Cd12 Na2 117.48(8) 16_556 . ?
Na2 Cd12 Na2 177.8(2) 15_556 . ?
Na2 Cd12 Na2 115.9(2) 6 . ?
Na2 Cd12 Na2 64.0(2) 16_556 . ?
Cd12 Cd13 Cd12 120.55(7) 15_556 . ?
Cd12 Cd13 Cd16 119.72(4) 15_556 . ?
Cd12 Cd13 Cd16 119.72(4) . . ?
Cd12 Cd13 Cd13 59.72(4) 15_556 15_556 ?
Cd12 Cd13 Cd13 179.72(4) . 15_556 ?
Cd16 Cd13 Cd13 60.0 . 15_556 ?
Cd12 Cd13 Cd13 179.72(4) 15_556 14_556 ?
Cd12 Cd13 Cd13 59.72(4) . 14_556 ?
Cd16 Cd13 Cd13 60.0 . 14_556 ?
Cd13 Cd13 Cd13 120.0 15_556 14_556 ?
Cd12 Cd13 Cd9 118.53(3) 15_556 16_556 ?
Cd12 Cd13 Cd9 59.53(3) . 16_556 ?
Cd16 Cd13 Cd9 91.70(4) . 16_556 ?
Cd13 Cd13 Cd9 120.39(3) 15_556 16_556 ?
Cd13 Cd13 Cd9 61.57(2) 14_556 16_556 ?
Cd12 Cd13 Cd9 118.53(3) 15_556 . ?
Cd12 Cd13 Cd9 59.53(3) . . ?
Cd16 Cd13 Cd9 91.70(4) . . ?
Cd13 Cd13 Cd9 120.39(3) 15_556 . ?
Cd13 Cd13 Cd9 61.56(2) 14_556 . ?
Cd9 Cd13 Cd9 110.81(3) 16_556 . ?
Cd12 Cd13 Cd9 59.53(3) 15_556 15_556 ?
Cd12 Cd13 Cd9 118.53(3) . 15_556 ?
Cd16 Cd13 Cd9 91.71(4) . 15_556 ?
Cd13 Cd13 Cd9 61.57(2) 15_556 15_556 ?
Cd13 Cd13 Cd9 120.39(3) 14_556 15_556 ?
Cd9 Cd13 Cd9 69.08(3) 16_556 15_556 ?
Cd9 Cd13 Cd9 176.59(8) . 15_556 ?
Cd12 Cd13 Cd9 59.53(3) 15_556 6 ?
Cd12 Cd13 Cd9 118.53(3) . 6 ?
Cd16 Cd13 Cd9 91.70(4) . 6 ?
Cd13 Cd13 Cd9 61.57(2) 15_556 6 ?
Cd13 Cd13 Cd9 120.39(3) 14_556 6 ?
Cd9 Cd13 Cd9 176.59(8) 16_556 6 ?
Cd9 Cd13 Cd9 69.08(3) . 6 ?
Cd9 Cd13 Cd9 110.81(3) 15_556 6 ?
Cd12 Cd13 Na2 65.09(5) 15_556 15_556 ?
Cd12 Cd13 Na2 65.09(5) . 15_556 ?
Cd16 Cd13 Na2 148.17(10) . 15_556 ?
Cd13 Cd13 Na2 115.14(3) 15_556 15_556 ?
Cd13 Cd13 Na2 115.14(3) 14_556 15_556 ?
Cd9 Cd13 Na2 62.65(8) 16_556 15_556 ?
Cd9 Cd13 Na2 114.13(10) . 15_556 ?
Cd9 Cd13 Na2 62.65(8) 15_556 15_556 ?
Cd9 Cd13 Na2 114.13(10) 6 15_556 ?
Cd12 Cd13 Na2 65.09(5) 15_556 6 ?
Cd12 Cd13 Na2 65.09(5) . 6 ?
Cd16 Cd13 Na2 148.17(11) . 6 ?
Cd13 Cd13 Na2 115.14(3) 15_556 6 ?
Cd13 Cd13 Na2 115.14(3) 14_556 6 ?
Cd9 Cd13 Na2 114.13(10) 16_556 6 ?
Cd9 Cd13 Na2 62.65(8) . 6 ?
Cd9 Cd13 Na2 114.13(10) 15_556 6 ?
Cd9 Cd13 Na2 62.65(8) 6 6 ?
Na2 Cd13 Na2 63.7(2) 15_556 6 ?
Cd11 Cd14 Cd11 111.16(7) 8_556 . ?
Cd11 Cd14 Cd10 108.789(13) 8_556 13_656 ?
Cd11 Cd14 Cd10 108.788(14) . 13_656 ?
Cd11 Cd14 Cd10 108.789(14) 8_556 . ?
Cd11 Cd14 Cd10 108.788(14) . . ?
Cd10 Cd14 Cd10 110.53(6) 13_656 . ?
Cd11 Cd14 Na3 176.92(10) 8_556 15_656 ?
Cd11 Cd14 Na3 65.76(9) . 15_656 ?
Cd10 Cd14 Na3 72.76(5) 13_656 15_656 ?
Cd10 Cd14 Na3 72.76(5) . 15_656 ?
Cd11 Cd14 Na3 65.76(9) 8_556 3 ?
Cd11 Cd14 Na3 176.92(10) . 3 ?
Cd10 Cd14 Na3 72.76(5) 13_656 3 ?
Cd10 Cd14 Na3 72.76(5) . 3 ?
Na3 Cd14 Na3 117.3(2) 15_656 3 ?
Cd11 Cd14 Cd8 54.90(2) 8_556 23 ?
Cd11 Cd14 Cd8 114.97(4) . 23 ?
Cd10 Cd14 Cd8 136.24(4) 13_656 23 ?
Cd10 Cd14 Cd8 55.38(2) . 23 ?
Na3 Cd14 Cd8 125.91(3) 15_656 23 ?
Na3 Cd14 Cd8 63.52(4) 3 23 ?
Cd11 Cd14 Cd8 114.97(4) 8_556 16_556 ?
Cd11 Cd14 Cd8 54.90(2) . 16_556 ?
Cd10 Cd14 Cd8 55.38(2) 13_656 16_556 ?
Cd10 Cd14 Cd8 136.24(4) . 16_556 ?
Na3 Cd14 Cd8 63.52(4) 15_656 16_556 ?
Na3 Cd14 Cd8 125.91(3) 3 16_556 ?
Cd8 Cd14 Cd8 164.45(6) 23 16_556 ?
Cd11 Cd14 Cd8 54.90(2) 8_556 8_556 ?
Cd11 Cd14 Cd8 114.97(4) . 8_556 ?
Cd10 Cd14 Cd8 55.38(2) 13_656 8_556 ?
Cd10 Cd14 Cd8 136.24(4) . 8_556 ?
Na3 Cd14 Cd8 125.91(3) 15_656 8_556 ?
Na3 Cd14 Cd8 63.52(4) 3 8_556 ?
Cd8 Cd14 Cd8 103.46(3) 23 8_556 ?
Cd8 Cd14 Cd8 74.37(3) 16_556 8_556 ?
Cd11 Cd14 Cd8 114.97(4) 8_556 . ?
Cd11 Cd14 Cd8 54.90(2) . . ?
Cd10 Cd14 Cd8 136.24(4) 13_656 . ?
Cd10 Cd14 Cd8 55.38(2) . . ?
Na3 Cd14 Cd8 63.52(4) 15_656 . ?
Na3 Cd14 Cd8 125.91(3) 3 . ?
Cd8 Cd14 Cd8 74.37(3) 23 . ?
Cd8 Cd14 Cd8 103.46(3) 16_556 . ?
Cd8 Cd14 Cd8 164.45(6) 8_556 . ?
Cd11 Cd14 Cd14 124.42(4) 8_556 13_656 ?
Cd11 Cd14 Cd14 124.42(4) . 13_656 ?
Cd10 Cd14 Cd14 55.27(3) 13_656 13_656 ?
Cd10 Cd14 Cd14 55.27(3) . 13_656 ?
Na3 Cd14 Cd14 58.66(9) 15_656 13_656 ?
Na3 Cd14 Cd14 58.66(9) 3 13_656 ?
Cd8 Cd14 Cd14 97.77(3) 23 13_656 ?
Cd8 Cd14 Cd14 97.77(3) 16_556 13_656 ?
Cd8 Cd14 Cd14 97.77(3) 8_556 13_656 ?
Cd8 Cd14 Cd14 97.77(3) . 13_656 ?
Cd11 Cd14 Na2 61.03(5) 8_556 . ?
Cd11 Cd14 Na2 61.03(5) . . ?
Cd10 Cd14 Na2 155.76(11) 13_656 . ?
Cd10 Cd14 Na2 93.71(10) . . ?
Na3 Cd14 Na2 116.47(8) 15_656 . ?
Na3 Cd14 Na2 116.47(8) 3 . ?
Cd8 Cd14 Na2 58.63(7) 23 . ?
Cd8 Cd14 Na2 106.78(9) 16_556 . ?
Cd8 Cd14 Na2 106.78(9) 8_556 . ?
Cd8 Cd14 Na2 58.63(7) . . ?
Cd14 Cd14 Na2 148.98(10) 13_656 . ?
Cd11 Cd14 Na2 61.03(5) 8_556 16_556 ?
Cd11 Cd14 Na2 61.03(5) . 16_556 ?
Cd10 Cd14 Na2 93.71(10) 13_656 16_556 ?
Cd10 Cd14 Na2 155.76(11) . 16_556 ?
Na3 Cd14 Na2 116.47(8) 15_656 16_556 ?
Na3 Cd14 Na2 116.47(8) 3 16_556 ?
Cd8 Cd14 Na2 106.78(9) 23 16_556 ?
Cd8 Cd14 Na2 58.63(7) 16_556 16_556 ?
Cd8 Cd14 Na2 58.63(7) 8_556 16_556 ?
Cd8 Cd14 Na2 106.78(9) . 16_556 ?
Cd14 Cd14 Na2 148.98(10) 13_656 16_556 ?
Na2 Cd14 Na2 62.0(2) . 16_556 ?
Cd5 Cd15 Cd5 58.75(4) 17_656 2_655 ?
Cd5 Cd15 Cd5 97.99(3) 17_656 18_666 ?
Cd5 Cd15 Cd5 128.338(11) 2_655 18_666 ?
Cd5 Cd15 Cd5 128.338(11) 17_656 3_665 ?
Cd5 Cd15 Cd5 97.99(2) 2_655 3_665 ?
Cd5 Cd15 Cd5 58.76(4) 18_666 3_665 ?
Cd5 Cd15 Cd5 97.99(3) 17_656 16_556 ?
Cd5 Cd15 Cd5 128.338(11) 2_655 16_556 ?
Cd5 Cd15 Cd5 97.99(3) 18_666 16_556 ?
Cd5 Cd15 Cd5 128.343(11) 3_665 16_556 ?
Cd5 Cd15 Cd5 128.340(11) 17_656 . ?
Cd5 Cd15 Cd5 97.99(3) 2_655 . ?
Cd5 Cd15 Cd5 128.342(10) 18_666 . ?
Cd5 Cd15 Cd5 97.99(3) 3_665 . ?
Cd5 Cd15 Cd5 58.76(4) 16_556 . ?
Cd5 Cd15 Na3 64.171(5) 17_656 13_666 ?
Cd5 Cd15 Na3 64.171(5) 2_655 13_666 ?
Cd5 Cd15 Na3 64.167(5) 18_666 13_666 ?
Cd5 Cd15 Na3 64.167(6) 3_665 13_666 ?
Cd5 Cd15 Na3 150.62(2) 16_556 13_666 ?
Cd5 Cd15 Na3 150.62(2) . 13_666 ?
Cd5 Cd15 Na3 64.171(5) 17_656 15_656 ?
Cd5 Cd15 Na3 64.171(5) 2_655 15_656 ?
Cd5 Cd15 Na3 150.62(2) 18_666 15_656 ?
Cd5 Cd15 Na3 150.62(2) 3_665 15_656 ?
Cd5 Cd15 Na3 64.168(5) 16_556 15_656 ?
Cd5 Cd15 Na3 64.169(5) . 15_656 ?
Na3 Cd15 Na3 120.0 13_666 15_656 ?
Cd5 Cd15 Na3 150.62(2) 17_656 14_556 ?
Cd5 Cd15 Na3 150.62(2) 2_655 14_556 ?
Cd5 Cd15 Na3 64.172(5) 18_666 14_556 ?
Cd5 Cd15 Na3 64.172(5) 3_665 14_556 ?
Cd5 Cd15 Na3 64.172(5) 16_556 14_556 ?
Cd5 Cd15 Na3 64.170(5) . 14_556 ?
Na3 Cd15 Na3 120.0 13_666 14_556 ?
Na3 Cd15 Na3 120.0 15_656 14_556 ?
Cd13 Cd16 Cd13 180.0 . 13_556 ?
Cd13 Cd16 Cd13 60.0 . 15_556 ?
Cd13 Cd16 Cd13 120.0 13_556 15_556 ?
Cd13 Cd16 Cd13 120.0 . 3 ?
Cd13 Cd16 Cd13 60.0 13_556 3 ?
Cd13 Cd16 Cd13 180.0 15_556 3 ?
Cd13 Cd16 Cd13 120.0 . 2 ?
Cd13 Cd16 Cd13 60.0 13_556 2 ?
Cd13 Cd16 Cd13 60.0 15_556 2 ?
Cd13 Cd16 Cd13 120.0 3 2 ?
Cd13 Cd16 Cd13 60.0 . 14_556 ?
Cd13 Cd16 Cd13 120.0 13_556 14_556 ?
Cd13 Cd16 Cd13 120.0 15_556 14_556 ?
Cd13 Cd16 Cd13 60.0 3 14_556 ?
Cd13 Cd16 Cd13 180.0 2 14_556 ?
Cd13 Cd16 Na4 90.000(1) . . ?
Cd13 Cd16 Na4 90.000(1) 13_556 . ?
Cd13 Cd16 Na4 90.0 15_556 . ?
Cd13 Cd16 Na4 90.0 3 . ?
Cd13 Cd16 Na4 90.0 2 . ?
Cd13 Cd16 Na4 90.0 14_556 . ?
Cd13 Cd16 Na4 90.000(2) . 13_556 ?
Cd13 Cd16 Na4 90.000(2) 13_556 13_556 ?
Cd13 Cd16 Na4 90.0 15_556 13_556 ?
Cd13 Cd16 Na4 90.000(1) 3 13_556 ?
Cd13 Cd16 Na4 90.000(1) 2 13_556 ?
Cd13 Cd16 Na4 90.0 14_556 13_556 ?
Na4 Cd16 Na4 180.000(2) . 13_556 ?
Cd11 Na2 Cd11 91.4(2) 8_556 . ?
Cd11 Na2 Cd3 99.44(7) 8_556 14 ?
Cd11 Na2 Cd3 145.6(2) . 14 ?
Cd11 Na2 Cd3 145.6(2) 8_556 21 ?
Cd11 Na2 Cd3 99.43(7) . 21 ?
Cd3 Na2 Cd3 55.02(10) 14 21 ?
Cd11 Na2 Cd6 145.7(2) 8_556 16_556 ?
Cd11 Na2 Cd6 54.69(4) . 16_556 ?
Cd3 Na2 Cd6 106.74(15) 14 16_556 ?
Cd3 Na2 Cd6 51.80(6) 21 16_556 ?
Cd11 Na2 Cd6 54.69(4) 8_556 14_556 ?
Cd11 Na2 Cd6 145.7(2) . 14_556 ?
Cd3 Na2 Cd6 51.80(6) 14 14_556 ?
Cd3 Na2 Cd6 106.74(15) 21 14_556 ?
Cd6 Na2 Cd6 157.8(2) 16_556 14_556 ?
Cd11 Na2 Cd8 103.5(2) 8_556 . ?
Cd11 Na2 Cd8 51.37(7) . . ?
Cd3 Na2 Cd8 94.2(2) 14 . ?
Cd3 Na2 Cd8 61.34(9) 21 . ?
Cd6 Na2 Cd8 53.59(5) 16_556 . ?
Cd6 Na2 Cd8 125.6(2) 14_556 . ?
Cd11 Na2 Cd8 51.37(7) 8_556 23 ?
Cd11 Na2 Cd8 103.5(2) . 23 ?
Cd3 Na2 Cd8 61.34(9) 14 23 ?
Cd3 Na2 Cd8 94.2(2) 21 23 ?
Cd6 Na2 Cd8 125.6(2) 16_556 23 ?
Cd6 Na2 Cd8 53.59(5) 14_556 23 ?
Cd8 Na2 Cd8 73.64(14) . 23 ?
Cd11 Na2 Cd9 96.08(7) 8_556 5 ?
Cd11 Na2 Cd9 146.3(2) . 5 ?
Cd3 Na2 Cd9 65.12(10) 14 5 ?
Cd3 Na2 Cd9 92.8(2) 21 5 ?
Cd6 Na2 Cd9 114.7(2) 16_556 5 ?
Cd6 Na2 Cd9 54.73(6) 14_556 5 ?
Cd8 Na2 Cd9 153.8(2) . 5 ?
Cd8 Na2 Cd9 106.80(7) 23 5 ?
Cd11 Na2 Cd9 146.3(2) 8_556 . ?
Cd11 Na2 Cd9 96.08(7) . . ?
Cd3 Na2 Cd9 92.7(2) 14 . ?
Cd3 Na2 Cd9 65.12(10) 21 . ?
Cd6 Na2 Cd9 54.73(6) 16_556 . ?
Cd6 Na2 Cd9 114.7(2) 14_556 . ?
Cd8 Na2 Cd9 106.80(7) . . ?
Cd8 Na2 Cd9 153.8(2) 23 . ?
Cd9 Na2 Cd9 60.98(12) 5 . ?
Cd11 Na2 Cd12 114.5(2) 8_556 . ?
Cd11 Na2 Cd12 51.47(6) . . ?
Cd3 Na2 Cd12 143.1(2) 14 . ?
Cd3 Na2 Cd12 97.50(7) 21 . ?
Cd6 Na2 Cd12 50.58(4) 16_556 . ?
Cd6 Na2 Cd12 141.9(2) 14_556 . ?
Cd8 Na2 Cd12 91.63(6) . . ?
Cd8 Na2 Cd12 153.8(2) 23 . ?
Cd9 Na2 Cd12 96.0(2) 5 . ?
Cd9 Na2 Cd12 50.89(7) . . ?
Cd11 Na2 Cd12 51.47(6) 8_556 14_556 ?
Cd11 Na2 Cd12 114.5(2) . 14_556 ?
Cd3 Na2 Cd12 97.50(7) 14 14_556 ?
Cd3 Na2 Cd12 143.1(2) 21 14_556 ?
Cd6 Na2 Cd12 141.9(2) 16_556 14_556 ?
Cd6 Na2 Cd12 50.58(4) 14_556 14_556 ?
Cd8 Na2 Cd12 153.8(2) . 14_556 ?
Cd8 Na2 Cd12 91.63(6) 23 14_556 ?
Cd9 Na2 Cd12 50.89(7) 5 14_556 ?
Cd9 Na2 Cd12 96.0(2) . 14_556 ?
Cd12 Na2 Cd12 92.9(2) . 14_556 ?
Cd11 Na2 Cd13 94.15(13) 8_556 14_556 ?
Cd11 Na2 Cd13 94.15(13) . 14_556 ?
Cd3 Na2 Cd13 117.3(2) 14 14_556 ?
Cd3 Na2 Cd13 117.3(2) 21 14_556 ?
Cd6 Na2 Cd13 93.15(12) 16_556 14_556 ?
Cd6 Na2 Cd13 93.14(12) 14_556 14_556 ?
Cd8 Na2 Cd13 140.80(9) . 14_556 ?
Cd8 Na2 Cd13 140.80(9) 23 14_556 ?
Cd9 Na2 Cd13 52.64(10) 5 14_556 ?
Cd9 Na2 Cd13 52.64(10) . 14_556 ?
Cd12 Na2 Cd13 49.19(8) . 14_556 ?
Cd12 Na2 Cd13 49.19(8) 14_556 14_556 ?
Cd11 Na2 Cd14 49.36(9) 8_556 . ?
Cd11 Na2 Cd14 49.37(9) . . ?
Cd3 Na2 Cd14 117.8(2) 14 . ?
Cd3 Na2 Cd14 117.8(2) 21 . ?
Cd6 Na2 Cd14 97.99(12) 16_556 . ?
Cd6 Na2 Cd14 98.00(12) 14_556 . ?
Cd8 Na2 Cd14 57.84(10) . . ?
Cd8 Na2 Cd14 57.84(10) 23 . ?
Cd9 Na2 Cd14 145.22(10) 5 . ?
Cd9 Na2 Cd14 145.22(10) . . ?
Cd12 Na2 Cd14 95.97(13) . . ?
Cd12 Na2 Cd14 95.98(13) 14_556 . ?
Cd13 Na2 Cd14 117.1(2) 14_556 . ?
Cd11 Na2 Na2 56.48(9) 8_556 16_556 ?
Cd11 Na2 Na2 56.48(9) . 16_556 ?
Cd3 Na2 Na2 152.48(5) 14 16_556 ?
Cd3 Na2 Na2 152.48(5) 21 16_556 ?
Cd6 Na2 Na2 100.70(10) 16_556 16_556 ?
Cd6 Na2 Na2 100.70(10) 14_556 16_556 ?
Cd8 Na2 Na2 103.77(10) . 16_556 ?
Cd8 Na2 Na2 103.77(10) 23 16_556 ?
Cd9 Na2 Na2 101.53(10) 5 16_556 ?
Cd9 Na2 Na2 101.53(10) . 16_556 ?
Cd12 Na2 Na2 57.99(9) . 16_556 ?
Cd12 Na2 Na2 57.99(9) 14_556 16_556 ?
Cd13 Na2 Na2 58.17(11) 14_556 16_556 ?
Cd14 Na2 Na2 58.98(10) . 16_556 ?
Cd6 Na1 Cd6 91.0(2) 6_554 15_556 ?
Cd6 Na1 Cd7 149.82(4) 6_554 4_665 ?
Cd6 Na1 Cd7 101.36(3) 15_556 4_665 ?
Cd6 Na1 Cd7 101.36(3) 6_554 13_665 ?
Cd6 Na1 Cd7 149.82(4) 15_556 13_665 ?
Cd7 Na1 Cd7 55.81(13) 4_665 13_665 ?
Cd6 Na1 Cd7 149.81(4) 6_554 6 ?
Cd6 Na1 Cd7 101.36(3) 15_556 6 ?
Cd7 Na1 Cd7 54.28(12) 4_665 6 ?
Cd7 Na1 Cd7 81.6(2) 13_665 6 ?
Cd6 Na1 Cd7 101.36(3) 6_554 15 ?
Cd6 Na1 Cd7 149.81(4) 15_556 15 ?
Cd7 Na1 Cd7 81.6(2) 4_665 15 ?
Cd7 Na1 Cd7 54.28(12) 13_665 15 ?
Cd7 Na1 Cd7 55.81(13) 6 15 ?
Cd6 Na1 Cd8 110.5(2) 6_554 6 ?
Cd6 Na1 Cd8 54.97(7) 15_556 6 ?
Cd7 Na1 Cd8 58.52(5) 4_665 6 ?
Cd7 Na1 Cd8 94.84(10) 13_665 6 ?
Cd7 Na1 Cd8 99.04(11) 6 6 ?
Cd7 Na1 Cd8 139.8(2) 15 6 ?
Cd6 Na1 Cd8 54.97(7) 6_554 15 ?
Cd6 Na1 Cd8 110.5(2) 15_556 15 ?
Cd7 Na1 Cd8 94.84(10) 4_665 15 ?
Cd7 Na1 Cd8 58.52(5) 13_665 15 ?
Cd7 Na1 Cd8 139.8(2) 6 15 ?
Cd7 Na1 Cd8 99.04(11) 15 15 ?
Cd8 Na1 Cd8 80.79(5) 6 15 ?
Cd6 Na1 Cd8 54.97(7) 6_554 7 ?
Cd6 Na1 Cd8 110.5(2) 15_556 7 ?
Cd7 Na1 Cd8 139.8(2) 4_665 7 ?
Cd7 Na1 Cd8 99.04(11) 13_665 7 ?
Cd7 Na1 Cd8 94.84(10) 6 7 ?
Cd7 Na1 Cd8 58.52(5) 15 7 ?
Cd8 Na1 Cd8 161.6(3) 6 7 ?
Cd8 Na1 Cd8 96.27(6) 15 7 ?
Cd6 Na1 Cd8 110.5(2) 6_554 22 ?
Cd6 Na1 Cd8 54.97(7) 15_556 22 ?
Cd7 Na1 Cd8 99.04(11) 4_665 22 ?
Cd7 Na1 Cd8 139.8(2) 13_665 22 ?
Cd7 Na1 Cd8 58.52(5) 6 22 ?
Cd7 Na1 Cd8 94.84(10) 15 22 ?
Cd8 Na1 Cd8 96.27(6) 6 22 ?
Cd8 Na1 Cd8 161.6(3) 15 22 ?
Cd8 Na1 Cd8 80.79(5) 7 22 ?
Cd6 Na1 Cd5 148.1(3) 6_554 6 ?
Cd6 Na1 Cd5 57.15(4) 15_556 6 ?
Cd7 Na1 Cd5 51.52(7) 4_665 6 ?
Cd7 Na1 Cd5 106.9(2) 13_665 6 ?
Cd7 Na1 Cd5 51.52(7) 6 6 ?
Cd7 Na1 Cd5 106.9(2) 15 6 ?
Cd8 Na1 Cd5 53.31(2) 6 6 ?
Cd8 Na1 Cd5 131.86(2) 15 6 ?
Cd8 Na1 Cd5 131.85(2) 7 6 ?
Cd8 Na1 Cd5 53.31(2) 22 6 ?
Cd6 Na1 Cd5 57.15(4) 6_554 15 ?
Cd6 Na1 Cd5 148.1(3) 15_556 15 ?
Cd7 Na1 Cd5 106.9(2) 4_665 15 ?
Cd7 Na1 Cd5 51.52(7) 13_665 15 ?
Cd7 Na1 Cd5 106.9(2) 6 15 ?
Cd7 Na1 Cd5 51.52(7) 15 15 ?
Cd8 Na1 Cd5 131.86(2) 6 15 ?
Cd8 Na1 Cd5 53.31(2) 15 15 ?
Cd8 Na1 Cd5 53.31(2) 7 15 ?
Cd8 Na1 Cd5 131.85(2) 22 15 ?
Cd5 Na1 Cd5 154.7(3) 6 15 ?
Cd6 Na1 Cd3 51.49(12) 6_554 7 ?
Cd6 Na1 Cd3 51.49(12) 15_556 7 ?
Cd7 Na1 Cd3 117.54(4) 4_665 7 ?
Cd7 Na1 Cd3 117.54(4) 13_665 7 ?
Cd7 Na1 Cd3 151.87(8) 6 7 ?
Cd7 Na1 Cd3 151.87(8) 15 7 ?
Cd8 Na1 Cd3 61.04(10) 6 7 ?
Cd8 Na1 Cd3 61.04(10) 15 7 ?
Cd8 Na1 Cd3 101.6(2) 7 7 ?
Cd8 Na1 Cd3 101.6(2) 22 7 ?
Cd5 Na1 Cd3 101.20(12) 6 7 ?
Cd5 Na1 Cd3 101.20(12) 15 7 ?
Cd6 Na1 Cd3 51.49(12) 6_554 15 ?
Cd6 Na1 Cd3 51.49(12) 15_556 15 ?
Cd7 Na1 Cd3 151.87(8) 4_665 15 ?
Cd7 Na1 Cd3 151.87(8) 13_665 15 ?
Cd7 Na1 Cd3 117.54(4) 6 15 ?
Cd7 Na1 Cd3 117.54(4) 15 15 ?
Cd8 Na1 Cd3 101.6(2) 6 15 ?
Cd8 Na1 Cd3 101.6(2) 15 15 ?
Cd8 Na1 Cd3 61.04(10) 7 15 ?
Cd8 Na1 Cd3 61.04(10) 22 15 ?
Cd5 Na1 Cd3 101.20(12) 6 15 ?
Cd5 Na1 Cd3 101.20(12) 15 15 ?
Cd3 Na1 Cd3 54.75(14) 7 15 ?
Cd6 Na1 Cd2 103.76(6) 6_554 13_665 ?
Cd6 Na1 Cd2 103.76(6) 15_556 13_665 ?
Cd7 Na1 Cd2 46.70(6) 4_665 13_665 ?
Cd7 Na1 Cd2 46.70(6) 13_665 13_665 ?
Cd7 Na1 Cd2 99.9(2) 6 13_665 ?
Cd7 Na1 Cd2 99.9(2) 15 13_665 ?
Cd8 Na1 Cd2 49.73(3) 6 13_665 ?
Cd8 Na1 Cd2 49.73(3) 15 13_665 ?
Cd8 Na1 Cd2 139.00(7) 7 13_665 ?
Cd8 Na1 Cd2 139.00(7) 22 13_665 ?
Cd5 Na1 Cd2 85.75(7) 6 13_665 ?
Cd5 Na1 Cd2 85.75(7) 15 13_665 ?
Cd3 Na1 Cd2 82.46(6) 7 13_665 ?
Cd3 Na1 Cd2 137.2(2) 15 13_665 ?
Cd6 Na1 Cd2 103.76(6) 6_554 15 ?
Cd6 Na1 Cd2 103.76(6) 15_556 15 ?
Cd7 Na1 Cd2 99.9(2) 4_665 15 ?
Cd7 Na1 Cd2 99.9(2) 13_665 15 ?
Cd7 Na1 Cd2 46.69(6) 6 15 ?
Cd7 Na1 Cd2 46.69(6) 15 15 ?
Cd8 Na1 Cd2 139.00(7) 6 15 ?
Cd8 Na1 Cd2 139.00(7) 15 15 ?
Cd8 Na1 Cd2 49.73(3) 7 15 ?
Cd8 Na1 Cd2 49.73(3) 22 15 ?
Cd5 Na1 Cd2 85.74(7) 6 15 ?
Cd5 Na1 Cd2 85.74(7) 15 15 ?
Cd3 Na1 Cd2 137.2(2) 7 15 ?
Cd3 Na1 Cd2 82.46(6) 15 15 ?
Cd2 Na1 Cd2 140.3(2) 13_665 15 ?
Cd14 Na3 Cd14 62.7(2) 2 14_566 ?
Cd14 Na3 Cd11 51.86(8) 2 7_556 ?
Cd14 Na3 Cd11 114.5(2) 14_566 7_556 ?
Cd14 Na3 Cd11 114.5(2) 2 14_566 ?
Cd14 Na3 Cd11 51.86(8) 14_566 14_566 ?
Cd11 Na3 Cd11 166.4(3) 7_556 14_566 ?
Cd14 Na3 Cd15 148.66(9) 2 13_666 ?
Cd14 Na3 Cd15 148.66(9) 14_566 13_666 ?
Cd11 Na3 Cd15 96.8(2) 7_556 13_666 ?
Cd11 Na3 Cd15 96.8(2) 14_566 13_666 ?
Cd14 Na3 Cd5 99.41(5) 2 15_556 ?
Cd14 Na3 Cd5 149.46(15) 14_566 15_556 ?
Cd11 Na3 Cd5 53.48(5) 7_556 15_556 ?
Cd11 Na3 Cd5 137.5(2) 14_566 15_556 ?
Cd15 Na3 Cd5 53.14(12) 13_666 15_556 ?
Cd14 Na3 Cd5 99.41(5) 2 6 ?
Cd14 Na3 Cd5 149.46(15) 14_566 6 ?
Cd11 Na3 Cd5 53.48(5) 7_556 6 ?
Cd11 Na3 Cd5 137.5(2) 14_566 6 ?
Cd15 Na3 Cd5 53.14(12) 13_666 6 ?
Cd5 Na3 Cd5 51.71(9) 15_556 6 ?
Cd14 Na3 Cd5 149.46(15) 2 14_566 ?
Cd14 Na3 Cd5 99.40(5) 14_566 14_566 ?
Cd11 Na3 Cd5 137.5(2) 7_556 14_566 ?
Cd11 Na3 Cd5 53.48(5) 14_566 14_566 ?
Cd15 Na3 Cd5 53.14(12) 13_666 14_566 ?
Cd5 Na3 Cd5 84.3(2) 15_556 14_566 ?
Cd5 Na3 Cd5 106.3(2) 6 14_566 ?
Cd14 Na3 Cd5 149.46(15) 2 5_565 ?
Cd14 Na3 Cd5 99.40(5) 14_566 5_565 ?
Cd11 Na3 Cd5 137.5(2) 7_556 5_565 ?
Cd11 Na3 Cd5 53.48(5) 14_566 5_565 ?
Cd15 Na3 Cd5 53.14(12) 13_666 5_565 ?
Cd5 Na3 Cd5 106.3(2) 15_556 5_565 ?
Cd5 Na3 Cd5 84.3(2) 6 5_565 ?
Cd5 Na3 Cd5 51.71(9) 14_566 5_565 ?
Cd14 Na3 Cd8 59.92(9) 2 22 ?
Cd14 Na3 Cd8 98.0(2) 14_566 22 ?
Cd11 Na3 Cd8 50.48(3) 7_556 22 ?
Cd11 Na3 Cd8 125.89(10) 14_566 22 ?
Cd15 Na3 Cd8 102.23(15) 13_666 22 ?
Cd5 Na3 Cd8 92.59(6) 15_556 22 ?
Cd5 Na3 Cd8 51.91(3) 6 22 ?
Cd5 Na3 Cd8 150.6(2) 14_566 22 ?
Cd5 Na3 Cd8 102.07(7) 5_565 22 ?
Cd14 Na3 Cd8 98.0(2) 2 14_566 ?
Cd14 Na3 Cd8 59.92(9) 14_566 14_566 ?
Cd11 Na3 Cd8 125.89(10) 7_556 14_566 ?
Cd11 Na3 Cd8 50.48(3) 14_566 14_566 ?
Cd15 Na3 Cd8 102.23(15) 13_666 14_566 ?
Cd5 Na3 Cd8 102.07(7) 15_556 14_566 ?
Cd5 Na3 Cd8 150.6(2) 6 14_566 ?
Cd5 Na3 Cd8 51.91(3) 14_566 14_566 ?
Cd5 Na3 Cd8 92.58(6) 5_565 14_566 ?
Cd8 Na3 Cd8 155.5(3) 22 14_566 ?
Cd14 Na3 Cd8 98.0(2) 2 5_565 ?
Cd14 Na3 Cd8 59.92(9) 14_566 5_565 ?
Cd11 Na3 Cd8 125.89(10) 7_556 5_565 ?
Cd11 Na3 Cd8 50.48(3) 14_566 5_565 ?
Cd15 Na3 Cd8 102.23(15) 13_666 5_565 ?
Cd5 Na3 Cd8 150.6(2) 15_556 5_565 ?
Cd5 Na3 Cd8 102.07(7) 6 5_565 ?
Cd5 Na3 Cd8 92.58(6) 14_566 5_565 ?
Cd5 Na3 Cd8 51.91(3) 5_565 5_565 ?
Cd8 Na3 Cd8 76.00(6) 22 5_565 ?
Cd8 Na3 Cd8 98.75(8) 14_566 5_565 ?
Cd14 Na3 Cd8 59.92(9) 2 7_556 ?
Cd14 Na3 Cd8 98.0(2) 14_566 7_556 ?
Cd11 Na3 Cd8 50.48(3) 7_556 7_556 ?
Cd11 Na3 Cd8 125.89(10) 14_566 7_556 ?
Cd15 Na3 Cd8 102.23(15) 13_666 7_556 ?
Cd5 Na3 Cd8 51.91(3) 15_556 7_556 ?
Cd5 Na3 Cd8 92.58(6) 6 7_556 ?
Cd5 Na3 Cd8 102.07(7) 14_566 7_556 ?
Cd5 Na3 Cd8 150.6(2) 5_565 7_556 ?
Cd8 Na3 Cd8 98.75(8) 22 7_556 ?
Cd8 Na3 Cd8 76.00(6) 14_566 7_556 ?
Cd8 Na3 Cd8 155.5(3) 5_565 7_556 ?
Cd14 Na3 Cd7 112.32(9) 2 15_556 ?
Cd14 Na3 Cd7 112.32(9) 14_566 15_556 ?
Cd11 Na3 Cd7 93.02(6) 7_556 15_556 ?
Cd11 Na3 Cd7 93.01(5) 14_566 15_556 ?
Cd15 Na3 Cd7 63.60(13) 13_666 15_556 ?
Cd5 Na3 Cd7 48.91(7) 15_556 15_556 ?
Cd5 Na3 Cd7 97.1(2) 6 15_556 ?
Cd5 Na3 Cd7 48.90(7) 14_566 15_556 ?
Cd5 Na3 Cd7 97.1(2) 5_565 15_556 ?
Cd8 Na3 Cd7 140.72(10) 22 15_556 ?
Cd8 Na3 Cd7 54.15(3) 14_566 15_556 ?
Cd8 Na3 Cd7 140.72(10) 5_565 15_556 ?
Cd8 Na3 Cd7 54.15(3) 7_556 15_556 ?
Cd14 Na3 Cd7 112.32(9) 2 6 ?
Cd14 Na3 Cd7 112.32(9) 14_566 6 ?
Cd11 Na3 Cd7 93.02(6) 7_556 6 ?
Cd11 Na3 Cd7 93.01(5) 14_566 6 ?
Cd15 Na3 Cd7 63.60(13) 13_666 6 ?
Cd5 Na3 Cd7 97.1(2) 15_556 6 ?
Cd5 Na3 Cd7 48.91(7) 6 6 ?
Cd5 Na3 Cd7 97.1(2) 14_566 6 ?
Cd5 Na3 Cd7 48.90(7) 5_565 6 ?
Cd8 Na3 Cd7 54.15(3) 22 6 ?
Cd8 Na3 Cd7 140.72(10) 14_566 6 ?
Cd8 Na3 Cd7 54.15(3) 5_565 6 ?
Cd8 Na3 Cd7 140.72(10) 7_556 6 ?
Cd7 Na3 Cd7 127.2(3) 15_556 6 ?
Cd14 Na3 Cd10 50.08(11) 2 2 ?
Cd14 Na3 Cd10 50.08(11) 14_566 2 ?
Cd11 Na3 Cd10 84.90(12) 7_556 2 ?
Cd11 Na3 Cd10 84.90(12) 14_566 2 ?
Cd15 Na3 Cd10 138.70(9) 13_666 2 ?
Cd5 Na3 Cd10 137.60(6) 15_556 2 ?
Cd5 Na3 Cd10 99.38(4) 6 2 ?
Cd5 Na3 Cd10 137.60(6) 14_566 2 ?
Cd5 Na3 Cd10 99.38(4) 5_565 2 ?
Cd8 Na3 Cd10 48.69(7) 22 2 ?
Cd8 Na3 Cd10 110.0(2) 14_566 2 ?
Cd8 Na3 Cd10 48.69(7) 5_565 2 ?
Cd8 Na3 Cd10 110.0(2) 7_556 2 ?
Cd7 Na3 Cd10 157.7(2) 15_556 2 ?
Cd7 Na3 Cd10 75.10(4) 6 2 ?
Cd14 Na3 Cd10 50.08(11) 2 14_566 ?
Cd14 Na3 Cd10 50.08(11) 14_566 14_566 ?
Cd11 Na3 Cd10 84.90(12) 7_556 14_566 ?
Cd11 Na3 Cd10 84.90(12) 14_566 14_566 ?
Cd15 Na3 Cd10 138.70(9) 13_666 14_566 ?
Cd5 Na3 Cd10 99.38(4) 15_556 14_566 ?
Cd5 Na3 Cd10 137.60(6) 6 14_566 ?
Cd5 Na3 Cd10 99.38(4) 14_566 14_566 ?
Cd5 Na3 Cd10 137.60(6) 5_565 14_566 ?
Cd8 Na3 Cd10 110.0(2) 22 14_566 ?
Cd8 Na3 Cd10 48.69(7) 14_566 14_566 ?
Cd8 Na3 Cd10 110.0(2) 5_565 14_566 ?
Cd8 Na3 Cd10 48.69(7) 7_556 14_566 ?
Cd7 Na3 Cd10 75.10(4) 15_556 14_566 ?
Cd7 Na3 Cd10 157.7(2) 6 14_566 ?
Cd10 Na3 Cd10 82.6(2) 2 14_566 ?
Cd16 Na4 Na4 180.000(1) . 13 ?
Cd16 Na4 Cd9 80.4(4) . 6 ?
Na4 Na4 Cd9 99.6(4) 13 6 ?
Cd16 Na4 Cd9 80.4(4) . 4 ?
Na4 Na4 Cd9 99.6(4) 13 4 ?
Cd9 Na4 Cd9 117.3(2) 6 4 ?
Cd16 Na4 Cd9 80.4(4) . 3 ?
Na4 Na4 Cd9 99.6(4) 13 3 ?
Cd9 Na4 Cd9 160.7(7) 6 3 ?
Cd9 Na4 Cd9 59.06(7) 4 3 ?
Cd16 Na4 Cd9 80.4(4) . . ?
Na4 Na4 Cd9 99.6(4) 13 . ?
Cd9 Na4 Cd9 59.07(7) 6 . ?
Cd9 Na4 Cd9 160.7(7) 4 . ?
Cd9 Na4 Cd9 117.3(2) 3 . ?
Cd16 Na4 Cd9 80.4(4) . 5 ?
Na4 Na4 Cd9 99.6(4) 13 5 ?
Cd9 Na4 Cd9 117.2(2) 6 5 ?
Cd9 Na4 Cd9 117.2(2) 4 5 ?
Cd9 Na4 Cd9 59.07(7) 3 5 ?
Cd9 Na4 Cd9 59.07(7) . 5 ?
Cd16 Na4 Cd9 80.4(4) . 2 ?
Na4 Na4 Cd9 99.6(4) 13 2 ?
Cd9 Na4 Cd9 59.07(7) 6 2 ?
Cd9 Na4 Cd9 59.07(7) 4 2 ?
Cd9 Na4 Cd9 117.2(2) 3 2 ?
Cd9 Na4 Cd9 117.3(2) . 2 ?
Cd9 Na4 Cd9 160.7(7) 5 2 ?
Cd16 Na4 Cd4 117.9(3) . 13 ?
Na4 Na4 Cd4 62.1(3) 13 13 ?
Cd9 Na4 Cd4 146.4(4) 6 13 ?
Cd9 Na4 Cd4 47.43(6) 4 13 ?
Cd9 Na4 Cd4 47.43(6) 3 13 ?
Cd9 Na4 Cd4 146.4(4) . 13 ?
Cd9 Na4 Cd4 94.49(12) 5 13 ?
Cd9 Na4 Cd4 94.49(12) 2 13 ?
Cd16 Na4 Cd4 117.9(3) . 3 ?
Na4 Na4 Cd4 62.1(3) 13 3 ?
Cd9 Na4 Cd4 146.4(4) 6 3 ?
Cd9 Na4 Cd4 94.49(12) 4 3 ?
Cd9 Na4 Cd4 47.44(6) 3 3 ?
Cd9 Na4 Cd4 94.49(12) . 3 ?
Cd9 Na4 Cd4 47.43(6) 5 3 ?
Cd9 Na4 Cd4 146.4(4) 2 3 ?
Cd4 Na4 Cd4 52.5(2) 13 3 ?
Cd16 Na4 Cd4 117.9(3) . 2 ?
Na4 Na4 Cd4 62.1(3) 13 2 ?
Cd9 Na4 Cd4 94.49(12) 6 2 ?
Cd9 Na4 Cd4 47.44(6) 4 2 ?
Cd9 Na4 Cd4 94.49(12) 3 2 ?
Cd9 Na4 Cd4 146.4(4) . 2 ?
Cd9 Na4 Cd4 146.4(4) 5 2 ?
Cd9 Na4 Cd4 47.43(6) 2 2 ?
Cd4 Na4 Cd4 52.5(2) 13 2 ?
Cd4 Na4 Cd4 99.9(4) 3 2 ?
Cd16 Na4 Cd4 117.9(3) . 14 ?
Na4 Na4 Cd4 62.1(3) 13 14 ?
Cd9 Na4 Cd4 94.49(12) 6 14 ?
Cd9 Na4 Cd4 146.4(4) 4 14 ?
Cd9 Na4 Cd4 94.49(12) 3 14 ?
Cd9 Na4 Cd4 47.43(6) . 14 ?
Cd9 Na4 Cd4 47.43(6) 5 14 ?
Cd9 Na4 Cd4 146.4(4) 2 14 ?
Cd4 Na4 Cd4 99.9(4) 13 14 ?
Cd4 Na4 Cd4 52.5(2) 3 14 ?
Cd4 Na4 Cd4 124.3(6) 2 14 ?
Cd16 Na4 Cd4 117.9(3) . 15 ?
Na4 Na4 Cd4 62.1(3) 13 15 ?
Cd9 Na4 Cd4 47.44(6) 6 15 ?
Cd9 Na4 Cd4 94.49(12) 4 15 ?
Cd9 Na4 Cd4 146.4(4) 3 15 ?
Cd9 Na4 Cd4 94.49(12) . 15 ?
Cd9 Na4 Cd4 146.4(4) 5 15 ?
Cd9 Na4 Cd4 47.43(6) 2 15 ?
Cd4 Na4 Cd4 99.9(4) 13 15 ?
Cd4 Na4 Cd4 124.3(6) 3 15 ?
Cd4 Na4 Cd4 52.5(2) 2 15 ?
Cd4 Na4 Cd4 99.9(4) 14 15 ?
Cd16 Na4 Cd4 117.9(3) . . ?
Na4 Na4 Cd4 62.1(3) 13 . ?
Cd9 Na4 Cd4 47.43(6) 6 . ?
Cd9 Na4 Cd4 146.4(4) 4 . ?
Cd9 Na4 Cd4 146.4(4) 3 . ?
Cd9 Na4 Cd4 47.43(6) . . ?
Cd9 Na4 Cd4 94.49(12) 5 . ?
Cd9 Na4 Cd4 94.49(12) 2 . ?
Cd4 Na4 Cd4 124.3(6) 13 . ?
Cd4 Na4 Cd4 99.9(4) 3 . ?
Cd4 Na4 Cd4 99.9(4) 2 . ?
Cd4 Na4 Cd4 52.5(2) 14 . ?
Cd4 Na4 Cd4 52.5(2) 15 . ?

loop_
_geom_bond_atom_site_label_1
_geom_bond_atom_site_label_2
_geom_bond_distance
_geom_bond_site_symmetry_2
_geom_bond_publ_flag
Cd1 Cd3 2.966(2) 19_665 ?
Cd1 Cd3 2.966(2) 13_665 ?
Cd1 Cd8 2.9744(8) 24_665 ?
Cd1 Cd8 2.9744(8) 9_665 ?
Cd1 Cd8 2.9744(8) 18_665 ?
Cd1 Cd8 2.9744(8) 3_665 ?
Cd1 Cd2 3.010(2) . ?
Cd1 Cd2 3.010(2) 13_665 ?
Cd1 Cd10 3.276(2) 15 ?
Cd1 Cd10 3.276(2) 3_665 ?
Cd2 Cd7 2.876(2) . ?
Cd2 Cd7 2.876(2) 16 ?
Cd2 Cd1 3.010(2) 13_665 ?
Cd2 Cd8 3.0493(8) 12 ?
Cd2 Cd8 3.0493(8) 3_665 ?
Cd2 Cd8 3.0493(8) 18_665 ?
Cd2 Cd8 3.0493(8) 21 ?
Cd2 Cd10 3.087(2) 15 ?
Cd2 Cd10 3.087(2) 3_665 ?
Cd2 Na1 3.838(3) 13_665 ?
Cd2 Na1 3.838(3) 14 ?
Cd3 Cd6 2.9336(11) 1_554 ?
Cd3 Cd6 2.9336(11) 16_556 ?
Cd3 Cd1 2.966(2) 13_665 ?
Cd3 Cd4 3.074(2) . ?
Cd3 Cd3 3.094(2) 7 ?
Cd3 Cd3 3.178(2) 21 ?
Cd3 Na2 3.349(5) 6 ?
Cd3 Na2 3.349(5) 15 ?
Cd3 Cd8 3.4481(14) 21 ?
Cd3 Cd8 3.4481(14) 12 ?
Cd3 Na1 3.456(8) 14 ?
Cd4 Cd9 2.8783(10) 16 ?
Cd4 Cd9 2.8783(10) . ?
Cd4 Cd9 2.8783(10) 15 ?
Cd4 Cd9 2.8783(10) 6 ?
Cd4 Cd3 3.074(2) 7 ?
Cd4 Cd4 3.200(2) 15 ?
Cd4 Cd4 3.200(2) 14 ?
Cd4 Na4 3.620(11) 13 ?
Cd4 Na4 3.620(11) . ?
Cd5 Cd7 2.9250(11) . ?
Cd5 Cd7 2.9251(11) 2_655 ?
Cd5 Cd5 2.974(2) 16_556 ?
Cd5 Cd8 3.0241(10) . ?
Cd5 Cd8 3.0241(10) 21 ?
Cd5 Cd15 3.0309(11) . ?
Cd5 Cd11 3.0441(14) . ?
Cd5 Cd11 3.0442(14) 21 ?
Cd5 Cd6 3.205(2) 16_556 ?
Cd5 Na1 3.408(2) 14 ?
Cd5 Na3 3.410(5) 15_656 ?
Cd5 Na3 3.410(5) 14_556 ?
Cd6 Cd12 2.9249(13) . ?
Cd6 Cd3 2.9334(11) 1_556 ?
Cd6 Cd3 2.9335(11) 21_556 ?
Cd6 Cd8 3.0553(11) 12_556 ?
Cd6 Cd8 3.0553(11) 16_556 ?
Cd6 Cd11 3.0796(11) . ?
Cd6 Cd11 3.0796(11) 21 ?
Cd6 Cd9 3.126(2) 16_556 ?
Cd6 Cd5 3.205(2) 16_556 ?
Cd6 Na1 3.289(6) 14_556 ?
Cd6 Na2 3.3673(14) 16_556 ?
Cd6 Na2 3.3673(14) 15_556 ?
Cd7 Cd5 2.9250(11) 3_665 ?
Cd7 Cd7 3.028(2) 3_665 ?
Cd7 Cd7 3.028(2) 2_655 ?
Cd7 Cd7 3.107(2) 16 ?
Cd7 Cd8 3.2504(13) 3_665 ?
Cd7 Cd8 3.2504(13) 21 ?
Cd7 Na1 3.319(7) 13_665 ?
Cd7 Na1 3.319(7) 14 ?
Cd7 Na3 3.639(4) 14_556 ?
Cd8 Cd11 2.9245(10) . ?
Cd8 Cd1 2.9744(8) 2_655 ?
Cd8 Cd10 2.9756(9) . ?
Cd8 Cd2 3.0494(8) 2_655 ?
Cd8 Cd6 3.0552(11) 16_556 ?
Cd8 Cd7 3.2505(13) 2_655 ?
Cd8 Na1 3.331(2) 14 ?
Cd8 Cd14 3.3807(9) . ?
Cd8 Na2 3.410(5) . ?
Cd8 Cd3 3.4480(14) 21 ?
Cd8 Na3 3.497(2) 15_656 ?
Cd9 Cd4 2.8783(10) 14 ?
Cd9 Cd12 2.9684(15) . ?
Cd9 Cd13 3.0715(12) . ?
Cd9 Cd13 3.0715(12) 14_556 ?
Cd9 Cd6 3.126(2) 16_556 ?
Cd9 Na2 3.432(6) 6 ?
Cd9 Na2 3.433(6) . ?
Cd9 Na4 3.533(4) . ?
Cd10 Cd8 2.9756(9) 23 ?
Cd10 Cd8 2.9756(9) 20_655 ?
Cd10 Cd8 2.9756(9) 4_655 ?
Cd10 Cd14 2.976(2) 13_656 ?
Cd10 Cd14 2.976(2) . ?
Cd10 Cd2 3.087(2) 14 ?
Cd10 Cd2 3.087(2) 2_655 ?
Cd10 Cd1 3.276(2) 2_655 ?
Cd10 Cd1 3.276(2) 14 ?
Cd10 Na3 3.706(7) 15_656 ?
Cd10 Na3 3.706(7) 3 ?
Cd11 Cd14 2.894(2) . ?
Cd11 Cd8 2.9245(10) 16_556 ?
Cd11 Cd12 2.961(2) . ?
Cd11 Cd5 3.0441(14) 16_556 ?
Cd11 Cd6 3.0795(11) 16_556 ?
Cd11 Cd11 3.186(2) 21 ?
Cd11 Na2 3.337(5) . ?
Cd11 Na2 3.337(5) 16_556 ?
Cd11 Na3 3.355(2) 15_656 ?
Cd12 Cd13 2.901(2) 14_556 ?
Cd12 Cd13 2.901(2) . ?
Cd12 Cd6 2.9249(13) 16_556 ?
Cd12 Cd11 2.961(2) 21 ?
Cd12 Cd9 2.9684(15) 16_556 ?
Cd12 Na2 3.476(4) 15_556 ?
Cd12 Na2 3.476(4) 6 ?
Cd12 Na2 3.476(4) 16_556 ?
Cd12 Na2 3.476(4) . ?
Cd13 Cd12 2.901(2) 15_556 ?
Cd13 Cd16 2.925(2) . ?
Cd13 Cd13 2.925(2) 15_556 ?
Cd13 Cd13 2.925(2) 14_556 ?
Cd13 Cd9 3.0714(12) 16_556 ?
Cd13 Cd9 3.0714(12) 15_556 ?
Cd13 Cd9 3.0714(12) 6 ?
Cd13 Na2 3.494(7) 15_556 ?
Cd13 Na2 3.494(7) 6 ?
Cd14 Cd11 2.894(2) 8_556 ?
Cd14 Cd10 2.976(2) 13_656 ?
Cd14 Na3 3.260(8) 15_656 ?
Cd14 Na3 3.260(8) 3 ?
Cd14 Cd8 3.3807(9) 23 ?
Cd14 Cd8 3.3807(9) 16_556 ?
Cd14 Cd8 3.3807(9) 8_556 ?
Cd14 Cd14 3.391(3) 13_656 ?
Cd14 Na2 3.575(7) . ?
Cd14 Na2 3.575(7) 16_556 ?
Cd15 Cd5 3.0310(11) 17_656 ?
Cd15 Cd5 3.0310(11) 2_655 ?
Cd15 Cd5 3.0309(11) 18_666 ?
Cd15 Cd5 3.0309(11) 3_665 ?
Cd15 Cd5 3.0309(11) 16_556 ?
Cd15 Na3 3.366(9) 13_666 ?
Cd15 Na3 3.366(9) 15_656 ?
Cd15 Na3 3.366(9) 14_556 ?
Cd16 Cd13 2.925(2) 13_556 ?
Cd16 Cd13 2.925(2) 15_556 ?
Cd16 Cd13 2.925(2) 3 ?
Cd16 Cd13 2.925(2) 2 ?
Cd16 Cd13 2.925(2) 14_556 ?
Cd16 Na4 3.12(2) . ?
Cd16 Na4 3.12(2) 13_556 ?
Na2 Cd11 3.336(5) 8_556 ?
Na2 Cd3 3.349(5) 14 ?
Na2 Cd3 3.349(5) 21 ?
Na2 Cd6 3.3672(14) 16_556 ?
Na2 Cd6 3.3672(14) 14_556 ?
Na2 Cd8 3.410(5) 23 ?
Na2 Cd9 3.433(6) 5 ?
Na2 Cd12 3.476(4) 14_556 ?
Na2 Cd13 3.494(7) 14_556 ?
Na2 Na2 3.685(12) 16_556 ?
Na1 Cd6 3.289(6) 6_554 ?
Na1 Cd6 3.289(6) 15_556 ?
Na1 Cd7 3.319(7) 4_665 ?
Na1 Cd7 3.319(7) 13_665 ?
Na1 Cd7 3.319(7) 6 ?
Na1 Cd7 3.319(7) 15 ?
Na1 Cd8 3.331(2) 6 ?
Na1 Cd8 3.331(2) 15 ?
Na1 Cd8 3.331(2) 7 ?
Na1 Cd8 3.331(2) 22 ?
Na1 Cd5 3.408(2) 6 ?
Na1 Cd5 3.408(2) 15 ?
Na1 Cd3 3.455(8) 7 ?
Na1 Cd3 3.456(8) 15 ?
Na1 Cd2 3.838(3) 13_665 ?
Na1 Cd2 3.838(3) 15 ?
Na3 Cd14 3.260(8) 2 ?
Na3 Cd14 3.260(8) 14_566 ?
Na3 Cd11 3.355(2) 7_556 ?
Na3 Cd11 3.355(2) 14_566 ?
Na3 Cd15 3.366(9) 13_666 ?
Na3 Cd5 3.410(5) 15_556 ?
Na3 Cd5 3.410(5) 6 ?
Na3 Cd5 3.410(5) 14_566 ?
Na3 Cd5 3.410(5) 5_565 ?
Na3 Cd8 3.497(2) 22 ?
Na3 Cd8 3.497(2) 14_566 ?
Na3 Cd8 3.497(2) 5_565 ?
Na3 Cd8 3.497(2) 7_556 ?
Na3 Cd7 3.639(4) 15_556 ?
Na3 Cd7 3.639(4) 6 ?
Na3 Cd10 3.706(7) 2 ?
Na3 Cd10 3.706(7) 14_566 ?
Na4 Na4 3.38(5) 13 ?
Na4 Cd9 3.533(4) 6 ?
Na4 Cd9 3.533(4) 4 ?
Na4 Cd9 3.533(4) 3 ?
Na4 Cd9 3.533(4) 5 ?
Na4 Cd9 3.533(4) 2 ?
Na4 Cd4 3.620(11) 13 ?
Na4 Cd4 3.620(11) 3 ?
Na4 Cd4 3.620(11) 2 ?
Na4 Cd4 3.620(11) 14 ?
Na4 Cd4 3.620(11) 15 ?
